data_7108699
loop_
_publ_author_name
'Yong Zheng'
'Qian-Chong Zhang'
'La-Sheng Long'
'Rong-Bin Huang'
'Achim Muller'
'Jurgen Schnack'
'Lan-Sun Zheng'
'Zhiping Zheng'

_publ_section_title
;
 Molybdate templated assembly of Ln12Mo4-type clusters (Ln = Sm, Eu, Gd)
 containing a truncated tetrahedron core
;
_journal_name_full Chem.Commun.
_journal_page_first 36
_journal_paper_doi 10.1039/c2cc36530h
_journal_volume 49
_journal_year 2013
_chemical_formula_sum 'C96 H170 Eu12 Mo4 N6 O82'
_chemical_formula_weight 4927.66
_chemical_name_systematic
;
?
;
_space_group_IT_number 14
_symmetry_cell_setting monoclinic
_symmetry_space_group_name_Hall '-P 2ybc'
_symmetry_space_group_name_H-M 'P 1 21/c 1'
_atom_sites_solution_hydrogens geom
_atom_sites_solution_primary direct
_atom_sites_solution_secondary difmap
_audit_creation_method SHELXL-97
_cell_angle_alpha 90.00
_cell_angle_beta 122.0410(10)
_cell_angle_gamma 90.00
_cell_formula_units_Z 4
_cell_length_a 22.5903(2)
_cell_length_b 27.7436(3)
_cell_length_c 28.6154(4)
_cell_measurement_reflns_used 37374
_cell_measurement_temperature 133(2)
_cell_measurement_theta_max 29.0719
_cell_measurement_theta_min 2.7041
_cell_volume 15202.4(3)
_computing_cell_refinement 'CrysAlis RED'
_computing_data_collection 'CrysAlis CCD'
_computing_data_reduction 'CrysAlis RED'
_computing_molecular_graphics 'SHELXL-97 (Sheldrick, 1997)'
_computing_publication_material 'SHELXL-97 (Sheldrick, 1997)'
_computing_structure_refinement 'SHELXL-97 (Sheldrick, 1997)'
_computing_structure_solution 'SHELXS-97 (Sheldrick, 1990)'
_diffrn_ambient_temperature 133(2)
_diffrn_measured_fraction_theta_full 0.999
_diffrn_measured_fraction_theta_max 0.999
_diffrn_measurement_device_type 'CrysAlis CCD, Oxford Diffraction Ltd.'
_diffrn_measurement_method 'phi and omega scans'
_diffrn_radiation_monochromator graphite
_diffrn_radiation_source 'fine-focus sealed tube'
_diffrn_radiation_type MoK\a
_diffrn_radiation_wavelength 0.71073
_diffrn_reflns_av_R_equivalents 0.0387
_diffrn_reflns_av_sigmaI/netI 0.0496
_diffrn_reflns_limit_h_max 26
_diffrn_reflns_limit_h_min -26
_diffrn_reflns_limit_k_max 19
_diffrn_reflns_limit_k_min -32
_diffrn_reflns_limit_l_max 34
_diffrn_reflns_limit_l_min -33
_diffrn_reflns_number 67486
_diffrn_reflns_theta_full 25.00
_diffrn_reflns_theta_max 25.00
_diffrn_reflns_theta_min 2.71
_exptl_absorpt_coefficient_mu 5.283
_exptl_absorpt_correction_T_max 0.3002
_exptl_absorpt_correction_T_min 0.1437
_exptl_absorpt_correction_type multi-scan
_exptl_absorpt_process_details 'CrysAlis RED'
_exptl_crystal_colour yellow
_exptl_crystal_density_diffrn 2.153
_exptl_crystal_density_meas ?
_exptl_crystal_density_method 'not measured'
_exptl_crystal_description block
_exptl_crystal_F_000 9472
_exptl_crystal_size_max 0.60
_exptl_crystal_size_mid 0.40
_exptl_crystal_size_min 0.30
_platon_squeeze_details
;
SQUEEZE removed 6 disordered water molecules per formula unit. This value is
calculated based upon elemental analysis data.
;
_refine_diff_density_max 3.144
_refine_diff_density_min -1.877
_refine_diff_density_rms 0.208
_refine_ls_extinction_method none
_refine_ls_goodness_of_fit_ref 1.097
_refine_ls_hydrogen_treatment constr
_refine_ls_matrix_type full
_refine_ls_number_parameters 1759
_refine_ls_number_reflns 26741
_refine_ls_number_restraints 12
_refine_ls_restrained_S_all 1.097
_refine_ls_R_factor_all 0.0567
_refine_ls_R_factor_gt 0.0438
_refine_ls_shift/su_max 0.058
_refine_ls_shift/su_mean 0.000
_refine_ls_structure_factor_coef Fsqd
_refine_ls_weighting_details 'calc w=1/[\s^2^(Fo^2^)+(0.0327P)^2^+178.2879P] where P=(Fo^2^+2Fc^2^)/3'
_refine_ls_weighting_scheme calc
_refine_ls_wR_factor_gt 0.0968
_refine_ls_wR_factor_ref 0.1009
_reflns_number_gt 22377
_reflns_number_total 26741
_reflns_threshold_expression >2sigma(I)
_cod_data_source_file c2cc36530h.txt
_cod_data_source_block Complex-2
_cod_depositor_comments
;
The following automatic conversions were performed:

'_exptl_crystal_density_meas' value 'not measured' was changed to '?'
- the value is perceived as not measured.

Automatic conversion script
Id: cif_fix_values 3008 2015-01-20 13:52:24Z robertas 
;
_cod_original_cell_volume 15202.3(3)
_cod_original_sg_symbol_H-M P2(1)/c
_cod_database_code 7108699

loop_
_symmetry_equiv_pos_as_xyz
'x, y, z'
'-x, y+1/2, -z+1/2'
'-x, -y, -z'
'x, -y-1/2, z-1/2'

loop_
_atom_site_label
_atom_site_type_symbol
_atom_site_fract_x
_atom_site_fract_y
_atom_site_fract_z
_atom_site_U_iso_or_equiv
_atom_site_adp_type
_atom_site_occupancy
_atom_site_symmetry_multiplicity
_atom_site_calc_flag
_atom_site_refinement_flags
Eu1 Eu -0.17491(2) 0.118796(15) 0.245723(16) 0.01346(9) Uani 1 1 d .
Eu2 Eu -0.17988(2) 0.114964(15) 0.108913(16) 0.01250(9) Uani 1 1 d .
Eu3 Eu -0.00215(2) 0.112832(15) 0.247560(16) 0.01309(9) Uani 1 1 d .
Eu4 Eu 0.11644(2) 0.004878(16) 0.286084(16) 0.01414(9) Uani 1 1 d .
Eu5 Eu -0.22425(2) 0.018472(16) 0.307137(16) 0.01438(9) Uani 1 1 d .
Eu6 Eu -0.26292(2) 0.009495(16) 0.012355(16) 0.01355(9) Uani 1 1 d .
Eu7 Eu -0.14017(2) -0.104300(15) 0.069158(16) 0.01367(9) Uani 1 1 d .
Eu8 Eu 0.03623(2) -0.100502(15) 0.197556(16) 0.01321(9) Uani 1 1 d .
Eu9 Eu 0.04747(2) -0.099358(16) 0.338349(16) 0.01486(9) Uani 1 1 d .
Eu10 Eu -0.11478(2) -0.090191(16) 0.343190(16) 0.01472(9) Uani 1 1 d .
Eu11 Eu -0.29491(2) -0.092235(16) 0.205465(16) 0.01494(9) Uani 1 1 d .
Eu12 Eu -0.30918(2) -0.092579(16) 0.069503(16) 0.01463(9) Uani 1 1 d .
Mo1 Mo -0.29549(4) 0.02607(3) 0.12898(3) 0.01348(15) Uani 1 1 d .
Mo2 Mo -0.03642(4) 0.01637(3) 0.13831(3) 0.01246(15) Uani 1 1 d .
Mo3 Mo -0.03757(4) 0.02399(3) 0.33908(3) 0.01408(15) Uani 1 1 d .
Mo4 Mo -0.12851(3) -0.09716(3) 0.20493(3) 0.01189(14) Uani 1 1 d .
N1 N -0.1246(4) 0.1563(3) 0.3420(3) 0.0197(16) Uani 1 1 d .
N2 N -0.2994(4) 0.1569(3) 0.0470(3) 0.0189(16) Uani 1 1 d .
N3 N 0.0733(4) 0.1453(3) 0.2102(3) 0.0182(16) Uani 1 1 d .
N4 N 0.1988(4) 0.0283(3) 0.2542(3) 0.0185(16) Uani 1 1 d .
N5 N -0.1794(4) 0.0481(3) 0.4044(3) 0.0188(16) Uani 1 1 d .
N6 N -0.3845(4) 0.0418(3) -0.0522(3) 0.0187(16) Uani 1 1 d .
C1 C -0.2725(5) 0.1318(3) 0.3022(4) 0.0212(19) Uani 1 1 d .
C2 C -0.3445(5) 0.1307(4) 0.2827(4) 0.029(2) Uani 1 1 d .
H2A H -0.3740 0.1089 0.2541 0.034 Uiso 1 1 calc R
C3 C -0.3725(6) 0.1605(4) 0.3042(5) 0.036(3) Uani 1 1 d .
H3A H -0.4211 0.1591 0.2902 0.044 Uiso 1 1 calc R
C4 C -0.3306(6) 0.1931(4) 0.3466(5) 0.040(3) Uani 1 1 d .
H4A H -0.3501 0.2138 0.3614 0.047 Uiso 1 1 calc R
C5 C -0.2605(6) 0.1942(4) 0.3659(4) 0.032(2) Uani 1 1 d .
H5A H -0.2310 0.2150 0.3957 0.039 Uiso 1 1 calc R
C6 C -0.2310(5) 0.1653(4) 0.3430(4) 0.025(2) Uani 1 1 d .
C7 C -0.1565(5) 0.1707(3) 0.3651(3) 0.022(2) Uani 1 1 d .
H7A H -0.1294 0.1863 0.3997 0.026 Uiso 1 1 calc R
C8 C -0.0492(5) 0.1642(3) 0.3703(4) 0.023(2) Uani 1 1 d .
H8A H -0.0238 0.1339 0.3878 0.028 Uiso 1 1 calc R
H8B H -0.0345 0.1890 0.3993 0.028 Uiso 1 1 calc R
C9 C -0.0328(4) 0.1810(3) 0.3277(3) 0.0211(19) Uani 1 1 d .
H9A H -0.0517 0.2142 0.3151 0.025 Uiso 1 1 calc R
C10 C 0.0455(5) 0.1813(4) 0.3520(4) 0.029(2) Uani 1 1 d .
H10A H 0.0669 0.2093 0.3769 0.035 Uiso 1 1 calc R
H10B H 0.0667 0.1515 0.3735 0.035 Uiso 1 1 calc R
C11 C -0.2565(4) 0.1190(3) -0.0295(3) 0.0196(19) Uani 1 1 d .
C12 C -0.2362(5) 0.1124(3) -0.0675(4) 0.024(2) Uani 1 1 d .
H12A H -0.2024 0.0884 -0.0605 0.029 Uiso 1 1 calc R
C13 C -0.2634(5) 0.1393(4) -0.1143(4) 0.029(2) Uani 1 1 d .
H13A H -0.2485 0.1338 -0.1393 0.035 Uiso 1 1 calc R
C14 C -0.3123(6) 0.1746(4) -0.1257(4) 0.033(2) Uani 1 1 d .
H14A H -0.3319 0.1927 -0.1588 0.040 Uiso 1 1 calc R
C15 C -0.3325(5) 0.1835(4) -0.0889(4) 0.026(2) Uani 1 1 d .
H15A H -0.3659 0.2080 -0.0967 0.031 Uiso 1 1 calc R
C16 C -0.3044(4) 0.1567(3) -0.0401(3) 0.0185(18) Uani 1 1 d .
C17 C -0.3283(5) 0.1684(3) -0.0034(3) 0.0207(19) Uani 1 1 d .
H17A H -0.3702 0.1866 -0.0188 0.025 Uiso 1 1 calc R
C18 C -0.3313(5) 0.1718(4) 0.0780(4) 0.026(2) Uani 1 1 d .
H18A H -0.3577 0.1446 0.0808 0.031 Uiso 1 1 calc R
H18B H -0.3641 0.1988 0.0589 0.031 Uiso 1 1 calc R
C19 C -0.2738(4) 0.1873(3) 0.1348(4) 0.0217(19) Uani 1 1 d .
H19A H -0.2531 0.2181 0.1318 0.026 Uiso 1 1 calc R
C20 C -0.2999(5) 0.1949(4) 0.1734(4) 0.030(2) Uani 1 1 d .
H20A H -0.3236 0.2265 0.1658 0.036 Uiso 1 1 calc R
H20B H -0.3343 0.1695 0.1670 0.036 Uiso 1 1 calc R
C21 C 0.1750(4) 0.1156(3) 0.3274(3) 0.0205(19) Uani 1 1 d .
C22 C 0.2238(5) 0.1154(3) 0.3841(4) 0.024(2) Uani 1 1 d .
H22A H 0.2145 0.0969 0.4074 0.029 Uiso 1 1 calc R
C23 C 0.2845(5) 0.1408(4) 0.4069(4) 0.029(2) Uani 1 1 d .
H23A H 0.3166 0.1398 0.4456 0.034 Uiso 1 1 calc R
C24 C 0.3000(5) 0.1683(4) 0.3744(4) 0.037(3) Uani 1 1 d .
H24A H 0.3429 0.1854 0.3903 0.045 Uiso 1 1 calc R
C25 C 0.2525(5) 0.1703(4) 0.3190(4) 0.032(2) Uani 1 1 d .
H25A H 0.2627 0.1890 0.2963 0.039 Uiso 1 1 calc R
C26 C 0.1892(4) 0.1455(3) 0.2950(4) 0.0204(19) Uani 1 1 d .
C27 C 0.1383(4) 0.1529(3) 0.2351(4) 0.0195(19) Uani 1 1 d .
H27A H 0.1562 0.1643 0.2137 0.023 Uiso 1 1 calc R
C28 C 0.0313(4) 0.1565(3) 0.1516(3) 0.0199(19) Uani 1 1 d .
H28A H 0.0235 0.1270 0.1296 0.024 Uiso 1 1 calc R
H28B H 0.0558 0.1804 0.1420 0.024 Uiso 1 1 calc R
C29 C -0.0378(4) 0.1768(3) 0.1388(3) 0.0197(19) Uani 1 1 d .
H29A H -0.0301 0.2094 0.1560 0.024 Uiso 1 1 calc R
C30 C -0.0902(4) 0.1809(4) 0.0776(4) 0.025(2) Uani 1 1 d .
H30A H -0.0790 0.2093 0.0627 0.030 Uiso 1 1 calc R
H30B H -0.0875 0.1518 0.0587 0.030 Uiso 1 1 calc R
C31 C 0.2912(5) 0.0148(4) 0.3751(4) 0.026(2) Uani 1 1 d .
C32 C 0.3449(5) 0.0099(4) 0.4316(4) 0.033(2) Uani 1 1 d .
H32A H 0.3342 -0.0051 0.4561 0.040 Uiso 1 1 calc R
C33 C 0.4105(6) 0.0259(5) 0.4516(5) 0.047(3) Uani 1 1 d .
H33A H 0.4447 0.0221 0.4897 0.056 Uiso 1 1 calc R
C34 C 0.4289(5) 0.0480(5) 0.4169(5) 0.051(3) Uani 1 1 d .
H34A H 0.4747 0.0602 0.4312 0.061 Uiso 1 1 calc R
C35 C 0.3794(5) 0.0516(5) 0.3622(4) 0.040(3) Uani 1 1 d .
H35A H 0.3918 0.0654 0.3382 0.049 Uiso 1 1 calc R
C36 C 0.3112(5) 0.0357(4) 0.3403(4) 0.027(2) Uani 1 1 d .
C37 C 0.2629(5) 0.0384(4) 0.2814(4) 0.029(2) Uani 1 1 d .
H37A H 0.2818 0.0492 0.2605 0.034 Uiso 1 1 calc R
C38 C 0.1619(5) 0.0280(3) 0.1936(4) 0.021(2) Uani 1 1 d .
H38A H 0.1959 0.0311 0.1820 0.025 Uiso 1 1 calc R
H38B H 0.1293 0.0557 0.1784 0.025 Uiso 1 1 calc R
C39 C 0.1219(4) -0.0185(3) 0.1721(3) 0.0174(18) Uani 1 1 d .
H39A H 0.0906 -0.0153 0.1312 0.021 Uiso 1 1 calc R
C40 C 0.1648(4) -0.0629(3) 0.1836(4) 0.0196(19) Uani 1 1 d .
H40A H 0.1895 -0.0616 0.1635 0.024 Uiso 1 1 calc R
H40B H 0.2002 -0.0654 0.2235 0.024 Uiso 1 1 calc R
C41 C -0.3333(5) 0.0359(3) 0.3539(3) 0.0204(19) Uani 1 1 d .
C42 C -0.4020(5) 0.0296(4) 0.3401(4) 0.032(2) Uani 1 1 d .
H42A H -0.4345 0.0146 0.3060 0.039 Uiso 1 1 calc R
C43 C -0.4243(5) 0.0444(4) 0.3742(4) 0.039(3) Uani 1 1 d .
H43A H -0.4716 0.0395 0.3633 0.047 Uiso 1 1 calc R
C44 C -0.3785(6) 0.0661(5) 0.4242(5) 0.045(3) Uani 1 1 d .
H44A H -0.3940 0.0765 0.4476 0.054 Uiso 1 1 calc R
C45 C -0.3102(5) 0.0725(4) 0.4395(4) 0.035(3) Uani 1 1 d .
H45A H -0.2785 0.0870 0.4741 0.042 Uiso 1 1 calc R
C46 C -0.2859(5) 0.0583(4) 0.4056(3) 0.023(2) Uani 1 1 d .
C47 C -0.2115(5) 0.0609(3) 0.4280(4) 0.024(2) Uani 1 1 d .
H47A H -0.1835 0.0735 0.4643 0.028 Uiso 1 1 calc R
C48 C -0.1023(4) 0.0454(3) 0.4395(3) 0.0201(19) Uani 1 1 d .
H48A H -0.0868 0.0510 0.4785 0.024 Uiso 1 1 calc R
H48B H -0.0810 0.0704 0.4282 0.024 Uiso 1 1 calc R
C49 C -0.0804(4) -0.0042(3) 0.4327(3) 0.0190(19) Uani 1 1 d .
H49A H -0.0283 -0.0048 0.4517 0.023 Uiso 1 1 calc R
C50 C -0.1027(4) -0.0445(3) 0.4556(3) 0.0197(19) Uani 1 1 d .
H50A H -0.0768 -0.0427 0.4964 0.024 Uiso 1 1 calc R
H50B H -0.1533 -0.0422 0.4412 0.024 Uiso 1 1 calc R
C51 C -0.3303(4) 0.0224(3) -0.1252(4) 0.0211(19) Uani 1 1 d .
C52 C -0.3160(5) 0.0140(4) -0.1668(4) 0.029(2) Uani 1 1 d .
H52A H -0.2774 -0.0056 -0.1590 0.035 Uiso 1 1 calc R
C53 C -0.3572(6) 0.0338(4) -0.2189(4) 0.039(3) Uani 1 1 d .
H53A H -0.3446 0.0291 -0.2454 0.047 Uiso 1 1 calc R
C54 C -0.4159(5) 0.0600(5) -0.2330(4) 0.040(3) Uani 1 1 d .
H54A H -0.4448 0.0726 -0.2692 0.048 Uiso 1 1 calc R
C55 C -0.4317(5) 0.0676(4) -0.1932(4) 0.035(3) Uani 1 1 d .
H55A H -0.4723 0.0856 -0.2026 0.042 Uiso 1 1 calc R
C56 C -0.3900(4) 0.0496(3) -0.1395(3) 0.0202(19) Uani 1 1 d .
C57 C -0.4151(4) 0.0555(3) -0.1023(3) 0.0213(19) Uani 1 1 d .
H57A H -0.4588 0.0712 -0.1169 0.026 Uiso 1 1 calc R
C58 C -0.4268(4) 0.0434(3) -0.0266(3) 0.0193(19) Uani 1 1 d .
H58A H -0.4764 0.0496 -0.0550 0.023 Uiso 1 1 calc R
H58B H -0.4099 0.0694 0.0013 0.023 Uiso 1 1 calc R
C59 C -0.4187(4) -0.0055(3) 0.0004(3) 0.0178(19) Uani 1 1 d .
H59A H -0.4411 -0.0038 0.0226 0.021 Uiso 1 1 calc R
C60 C -0.4514(4) -0.0461(3) -0.0400(3) 0.021(2) Uani 1 1 d .
H60A H -0.5030 -0.0431 -0.0613 0.025 Uiso 1 1 calc R
H60B H -0.4351 -0.0460 -0.0660 0.025 Uiso 1 1 calc R
C61 C -0.1233(4) -0.0415(3) -0.0015(3) 0.0177(18) Uani 1 1 d .
C62 C -0.1135(5) -0.0073(4) -0.0367(4) 0.029(2) Uani 1 1 d .
H62A H -0.0858 0.0203 -0.0145 0.043 Uiso 1 1 calc R
H62B H -0.1591 0.0039 -0.0668 0.043 Uiso 1 1 calc R
H62C H -0.0890 -0.0236 -0.0521 0.043 Uiso 1 1 calc R
C63 C -0.0453(5) -0.1791(3) 0.0805(4) 0.022(2) Uani 1 1 d .
C64 C 0.0085(6) -0.2125(4) 0.0832(4) 0.032(2) Uani 1 1 d .
H64A H 0.0327 -0.2291 0.1189 0.048 Uiso 1 1 calc R
H64B H 0.0424 -0.1939 0.0791 0.048 Uiso 1 1 calc R
H64C H -0.0142 -0.2363 0.0535 0.048 Uiso 1 1 calc R
C65 C 0.0734(4) -0.1880(3) 0.2640(3) 0.0165(18) Uani 1 1 d .
C66 C 0.0997(6) -0.2316(4) 0.2998(4) 0.033(2) Uani 1 1 d .
H66A H 0.0629 -0.2561 0.2853 0.050 Uiso 1 1 calc R
H66B H 0.1132 -0.2229 0.3373 0.050 Uiso 1 1 calc R
H66C H 0.1404 -0.2444 0.3002 0.050 Uiso 1 1 calc R
C67 C 0.1861(4) -0.1069(3) 0.3307(3) 0.0162(18) Uani 1 1 d .
C68 C 0.2595(5) -0.1183(4) 0.3469(4) 0.038(3) Uani 1 1 d .
H68A H 0.2815 -0.1388 0.3798 0.057 Uiso 1 1 calc R
H68B H 0.2860 -0.0883 0.3549 0.057 Uiso 1 1 calc R
H68C H 0.2588 -0.1352 0.3166 0.057 Uiso 1 1 calc R
C69 C 0.1385(4) -0.0298(3) 0.4160(3) 0.0178(19) Uani 1 1 d .
C70 C 0.1826(5) 0.0102(4) 0.4536(4) 0.027(2) Uani 1 1 d .
H70A H 0.1547 0.0397 0.4440 0.040 Uiso 1 1 calc R
H70B H 0.2226 0.0157 0.4497 0.040 Uiso 1 1 calc R
H70C H 0.1994 0.0014 0.4919 0.040 Uiso 1 1 calc R
C71 C 0.0411(5) -0.1624(3) 0.4158(4) 0.022(2) Uani 1 1 d .
C72 C 0.0470(7) -0.1858(5) 0.4649(5) 0.051(3) Uani 1 1 d .
H72A H 0.0933 -0.2004 0.4875 0.077 Uiso 1 1 calc R
H72B H 0.0111 -0.2108 0.4528 0.077 Uiso 1 1 calc R
H72C H 0.0404 -0.1616 0.4867 0.077 Uiso 1 1 calc R
C73 C -0.1962(5) -0.1790(3) 0.3084(4) 0.0199(19) Uani 1 1 d .
C74 C -0.2419(6) -0.2223(4) 0.2901(4) 0.040(3) Uani 1 1 d .
H74A H -0.2349 -0.2411 0.2644 0.060 Uiso 1 1 calc R
H74B H -0.2909 -0.2122 0.2717 0.060 Uiso 1 1 calc R
H74C H -0.2301 -0.2422 0.3222 0.060 Uiso 1 1 calc R
C75 C -0.2871(5) -0.0889(3) 0.3207(3) 0.0188(19) Uani 1 1 d .
C76 C -0.3072(5) -0.0890(4) 0.3627(4) 0.032(2) Uani 1 1 d .
H76A H -0.3555 -0.0777 0.3458 0.048 Uiso 1 1 calc R
H76B H -0.2760 -0.0676 0.3933 0.048 Uiso 1 1 calc R
H76C H -0.3034 -0.1218 0.3768 0.048 Uiso 1 1 calc R
C77 C -0.3916(4) -0.0209(3) 0.1937(3) 0.0191(19) Uani 1 1 d .
C78 C -0.4383(5) 0.0193(3) 0.1892(4) 0.026(2) Uani 1 1 d .
H78A H -0.4314 0.0471 0.1713 0.039 Uiso 1 1 calc R
H78B H -0.4270 0.0286 0.2261 0.039 Uiso 1 1 calc R
H78C H -0.4871 0.0088 0.1671 0.039 Uiso 1 1 calc R
C79 C -0.3900(5) -0.1605(4) 0.1253(4) 0.029(2) Uani 1 1 d .
C80 C -0.4493(8) -0.1877(6) 0.0813(5) 0.075(5) Uani 1 1 d .
H80A H -0.4319 -0.2136 0.0685 0.112 Uiso 1 1 calc R
H80B H -0.4791 -0.1660 0.0506 0.112 Uiso 1 1 calc R
H80C H -0.4765 -0.2016 0.0956 0.112 Uiso 1 1 calc R
C81 C -0.2693(5) -0.1859(3) 0.0500(4) 0.022(2) Uani 1 1 d .
C82 C -0.2460(6) -0.2347(4) 0.0449(5) 0.040(3) Uani 1 1 d .
H82A H -0.2867 -0.2557 0.0239 0.060 Uiso 1 1 calc R
H82B H -0.2149 -0.2483 0.0817 0.060 Uiso 1 1 calc R
H82C H -0.2208 -0.2323 0.0256 0.060 Uiso 1 1 calc R
C83 C -0.2880(5) -0.1043(3) -0.0447(3) 0.0188(19) Uani 1 1 d .
C84 C -0.3438(5) -0.1088(4) -0.1043(4) 0.041(3) Uani 1 1 d .
H84A H -0.3438 -0.0800 -0.1241 0.061 Uiso 1 1 calc R
H84B H -0.3893 -0.1121 -0.1081 0.061 Uiso 1 1 calc R
H84C H -0.3348 -0.1373 -0.1199 0.061 Uiso 1 1 calc R
C85 C 0.1382(9) 0.2751(5) 0.2860(8) 0.081(6) Uani 1 1 d .
C86 C 0.2246(8) -0.1987(5) 0.2041(7) 0.064(4) Uani 1 1 d .
C87 C -0.2589(7) 0.2974(5) 0.0152(7) 0.080(5) Uani 1 1 d .
C88 C 0.0465(5) -0.1214(4) 0.0101(4) 0.033(2) Uani 1 1 d .
C89 C -0.1588(10) -0.1557(10) 0.4981(8) 0.122(9) Uani 1 1 d .
C90 C -0.5177(10) -0.1533(7) -0.1313(8) 0.087(5) Uani 1 1 d .
C91 C -0.1825(14) -0.1337(9) -0.1175(9) 0.128(9) Uani 1 1 d .
C92 C -0.5531(9) 0.2720(6) 0.0321(8) 0.085(5) Uani 1 1 d .
C93 C -0.4226(11) 0.2877(9) 0.2032(7) 0.114(8) Uani 1 1 d .
C94 C 0.3506(9) 0.0850(6) 0.5434(6) 0.069(4) Uani 1 1 d .
C95 C -0.4750(8) -0.1925(6) 0.2181(7) 0.075(5) Uani 1 1 d .
C96 C -0.4450(9) 0.0701(6) -0.3814(8) 0.085(5) Uani 1 1 d .
O1 O -0.2466(3) 0.1002(2) 0.2825(2) 0.0187(13) Uani 1 1 d .
O2 O -0.0644(3) 0.1495(2) 0.2822(2) 0.0176(13) Uani 1 1 d .
O3 O 0.0578(3) 0.1843(2) 0.3079(3) 0.0284(15) Uani 1 1 d .
H3B H 0.1085 0.1834 0.3224 0.034 Uiso 1 1 calc R
H3C H 0.0383 0.2146 0.2869 0.034 Uiso 1 1 calc R
O4 O -0.2311(3) 0.0903(2) 0.0148(2) 0.0174(13) Uani 1 1 d .
O5 O -0.2213(3) 0.1516(2) 0.1577(2) 0.0179(13) Uani 1 1 d .
O6 O -0.2432(3) 0.1932(2) 0.2293(2) 0.0246(14) Uani 1 1 d .
H6A H -0.2613 0.1940 0.2541 0.030 Uiso 1 1 calc R
H6B H -0.2128 0.2216 0.2374 0.030 Uiso 1 1 calc R
O7 O 0.1179(3) 0.0874(2) 0.3056(2) 0.0177(13) Uani 1 1 d .
O8 O -0.0658(3) 0.1460(2) 0.1611(2) 0.0165(12) Uani 1 1 d .
O9 O -0.1578(3) 0.1854(2) 0.0673(3) 0.0246(14) Uani 1 1 d .
H9B H -0.1923 0.1864 0.0270 0.030 Uiso 1 1 calc R
H9C H -0.1620 0.2156 0.0837 0.030 Uiso 1 1 calc R
O10 O 0.2281(3) 0.0007(2) 0.3574(2) 0.0240(14) Uani 1 1 d .
O11 O 0.0789(3) -0.0242(2) 0.1940(2) 0.0168(13) Uani 1 1 d .
O12 O 0.1195(3) -0.1042(2) 0.1658(2) 0.0198(13) Uani 1 1 d .
H12B H 0.1480 -0.1338 0.1805 0.024 Uiso 1 1 calc R
H12C H 0.0929 -0.1061 0.1251 0.024 Uiso 1 1 calc R
O13 O -0.3134(3) 0.0213(2) 0.3216(2) 0.0235(14) Uani 1 1 d .
O14 O -0.1096(3) -0.0127(2) 0.3751(2) 0.0172(13) Uani 1 1 d .
O15 O -0.0873(3) -0.0888(2) 0.4382(2) 0.0242(14) Uani 1 1 d .
H15B H -0.1134 -0.1151 0.4427 0.029 Uiso 1 1 calc R
H15C H -0.0369 -0.0958 0.4632 0.029 Uiso 1 1 calc R
O16 O -0.2880(3) 0.0053(2) -0.0753(2) 0.0192(13) Uani 1 1 d .
O17 O -0.3461(3) -0.0149(2) 0.0368(2) 0.0186(13) Uani 1 1 d .
O18 O -0.4296(3) -0.0900(2) -0.0073(2) 0.0240(14) Uani 1 1 d .
H18C H -0.4374 -0.1174 -0.0320 0.029 Uiso 1 1 calc R
H18D H -0.4603 -0.0948 0.0074 0.029 Uiso 1 1 calc R
O19 O -0.2456(3) 0.0489(2) 0.1965(2) 0.0174(13) Uani 1 1 d .
O20 O -0.2986(3) -0.0385(2) 0.1394(2) 0.0155(12) Uani 1 1 d .
O21 O -0.2508(3) 0.0483(2) 0.0963(2) 0.0157(12) Uani 1 1 d .
O22 O -0.3753(3) 0.0526(2) 0.1016(2) 0.0223(14) Uani 1 1 d .
O23 O -0.1205(3) 0.0414(2) 0.1061(2) 0.0182(13) Uani 1 1 d .
O24 O -0.0527(3) -0.0487(2) 0.1296(2) 0.0153(12) Uani 1 1 d .
O25 O 0.0084(3) 0.0421(2) 0.2071(2) 0.0159(12) Uani 1 1 d .
O26 O -0.0039(3) 0.0379(2) 0.1001(2) 0.0207(13) Uani 1 1 d .
O27 O 0.0006(3) 0.0448(2) 0.3029(2) 0.0166(12) Uani 1 1 d .
O28 O -0.0284(3) -0.0414(2) 0.3395(2) 0.0168(13) Uani 1 1 d .
O29 O -0.1239(3) 0.0506(2) 0.3025(2) 0.0159(12) Uani 1 1 d .
O30 O 0.0128(3) 0.0475(2) 0.4040(2) 0.0192(13) Uani 1 1 d .
O31 O -0.0901(3) -0.1225(2) 0.1696(2) 0.0159(12) Uani 1 1 d .
O32 O -0.0805(3) -0.1175(2) 0.2744(2) 0.0154(12) Uani 1 1 d .
O33 O -0.2171(3) -0.1154(2) 0.1719(2) 0.0155(12) Uani 1 1 d .
O34 O -0.1249(3) -0.0345(2) 0.2034(2) 0.0164(12) Uani 1 1 d .
O35 O -0.1199(3) 0.0839(2) 0.2013(2) 0.0144(12) Uani 1 1 d .
H35B H -0.1216 0.0479 0.2016 0.017 Uiso 1 1 calc R
O36 O 0.0204(3) -0.0532(2) 0.2583(2) 0.0153(12) Uani 1 1 d .
H36A H -0.0265 -0.0375 0.2401 0.018 Uiso 1 1 calc R
O37 O -0.1914(3) -0.0455(2) 0.2636(2) 0.0144(12) Uani 1 1 d .
H37B H -0.1690 -0.0327 0.2440 0.017 Uiso 1 1 calc R
O38 O -0.2076(3) -0.0507(2) 0.0879(2) 0.0148(12) Uani 1 1 d .
H38C H -0.1807 -0.0361 0.1255 0.018 Uiso 1 1 calc R
O39 O -0.1637(3) -0.0299(2) 0.0153(2) 0.0173(13) Uani 1 1 d .
O40 O -0.0904(3) -0.0805(2) 0.0140(2) 0.0198(13) Uani 1 1 d .
O41 O -0.1082(3) -0.1847(2) 0.0481(3) 0.0303(16) Uani 1 1 d .
O42 O -0.0230(3) -0.1426(2) 0.1136(2) 0.0198(13) Uani 1 1 d .
O43 O 0.0865(3) -0.1825(2) 0.2268(2) 0.0252(15) Uani 1 1 d .
O44 O 0.0374(3) -0.1567(2) 0.2700(2) 0.0186(13) Uani 1 1 d .
O45 O 0.1473(3) -0.0841(2) 0.2854(2) 0.0200(13) Uani 1 1 d .
O46 O 0.1646(3) -0.1206(2) 0.3610(2) 0.0238(14) Uani 1 1 d .
O47 O 0.1131(3) -0.0248(2) 0.3639(2) 0.0199(13) Uani 1 1 d .
O48 O 0.1247(3) -0.0670(2) 0.4328(2) 0.0227(14) Uani 1 1 d .
O49 O 0.0802(3) -0.1732(2) 0.3996(3) 0.0247(14) Uani 1 1 d .
O50 O -0.0055(3) -0.1304(2) 0.3902(2) 0.0224(14) Uani 1 1 d .
O51 O -0.1484(4) -0.1731(2) 0.3569(3) 0.0323(16) Uani 1 1 d .
O52 O -0.2080(3) -0.1460(2) 0.2725(2) 0.0202(13) Uani 1 1 d .
O53 O -0.2288(3) -0.0689(2) 0.3340(2) 0.0217(14) Uani 1 1 d .
O54 O -0.3253(3) -0.1090(2) 0.2750(2) 0.0260(15) Uani 1 1 d .
O55 O -0.3251(3) -0.0148(2) 0.2264(2) 0.0209(14) Uani 1 1 d .
O56 O -0.4137(3) -0.0586(2) 0.1677(2) 0.0250(14) Uani 1 1 d .
O57 O -0.3676(4) -0.1677(3) 0.1748(3) 0.0340(17) Uani 1 1 d .
O58 O -0.3638(3) -0.1273(2) 0.1120(2) 0.0206(13) Uani 1 1 d .
O59 O -0.3317(3) -0.1769(3) 0.0333(3) 0.0328(16) Uani 1 1 d .
O60 O -0.2233(3) -0.1531(2) 0.0737(2) 0.0180(13) Uani 1 1 d .
O61 O -0.3001(3) -0.0786(2) -0.0133(2) 0.0223(14) Uani 1 1 d .
O62 O -0.2303(3) -0.1244(2) -0.0263(2) 0.0213(14) Uani 1 1 d .
O63 O 0.0938(6) 0.2732(3) 0.3049(6) 0.096(4) Uani 1 1 d .
O64 O 0.1992(5) -0.2212(3) 0.2342(5) 0.074(3) Uani 1 1 d .
O65 O -0.1965(5) 0.2746(3) 0.0369(4) 0.072(3) Uani 1 1 d .
O66 O 0.0469(3) -0.0979(2) 0.0544(2) 0.0284(15) Uani 1 1 d .
O67 O -0.0995(7) -0.1633(4) 0.4929(5) 0.092(4) Uani 1 1 d .
O68 O -0.5010(9) -0.1584(4) -0.0805(5) 0.142(7) Uani 1 1 d .
O69 O -0.1966(7) -0.1773(4) -0.0925(4) 0.093(4) Uani 1 1 d .
O70 O -0.4836(5) 0.2492(4) 0.0623(4) 0.072(3) Uani 1 1 d .
O71 O -0.4088(6) 0.2983(4) 0.1600(4) 0.083(3) Uani 1 1 d .
O72 O 0.3939(6) 0.1272(4) 0.5627(4) 0.080(3) Uani 1 1 d .
O73 O -0.4279(6) -0.1672(4) 0.2664(4) 0.085(4) Uani 1 1 d .
O74 O -0.4687(7) 0.1166(5) -0.3793(7) 0.137(6) Uani 1 1 d .
O1W O -0.1041(8) -0.2452(5) 0.4381(5) 0.125(5) Uani 1 1 d U
O2W O -0.3698(9) -0.2050(8) 0.3748(5) 0.194(10) Uani 1 1 d U

loop_
_atom_site_aniso_label
_atom_site_aniso_U_11
_atom_site_aniso_U_22
_atom_site_aniso_U_33
_atom_site_aniso_U_23
_atom_site_aniso_U_13
_atom_site_aniso_U_12
Eu1 0.0141(2) 0.0162(2) 0.0113(2) -0.00184(16) 0.00763(16) -0.00022(17)
Eu2 0.01205(19) 0.0145(2) 0.01085(19) 0.00035(16) 0.00599(16) 0.00076(17)
Eu3 0.01237(19) 0.0146(2) 0.0127(2) -0.00100(16) 0.00692(16) -0.00087(17)
Eu4 0.0131(2) 0.0182(2) 0.0114(2) 0.00086(17) 0.00666(16) 0.00015(17)
Eu5 0.0131(2) 0.0198(2) 0.0106(2) -0.00166(17) 0.00657(16) -0.00126(17)
Eu6 0.01259(19) 0.0178(2) 0.0117(2) 0.00027(17) 0.00745(16) 0.00056(17)
Eu7 0.0154(2) 0.0160(2) 0.0122(2) -0.00101(16) 0.00910(17) -0.00047(17)
Eu8 0.0149(2) 0.0149(2) 0.0124(2) 0.00185(16) 0.00892(17) 0.00216(17)
Eu9 0.0150(2) 0.0194(2) 0.0118(2) 0.00334(17) 0.00821(17) 0.00209(18)
Eu10 0.0149(2) 0.0194(2) 0.0117(2) 0.00220(17) 0.00829(17) -0.00014(18)
Eu11 0.0144(2) 0.0202(2) 0.0123(2) -0.00163(17) 0.00853(17) -0.00391(18)
Eu12 0.0145(2) 0.0186(2) 0.0129(2) -0.00240(17) 0.00862(17) -0.00366(17)
Mo1 0.0117(3) 0.0181(4) 0.0119(3) -0.0022(3) 0.0071(3) -0.0018(3)
Mo2 0.0141(3) 0.0147(4) 0.0104(3) 0.0011(3) 0.0077(3) 0.0016(3)
Mo3 0.0134(3) 0.0183(4) 0.0099(3) 0.0007(3) 0.0057(3) -0.0003(3)
Mo4 0.0127(3) 0.0145(4) 0.0108(3) 0.0005(3) 0.0078(3) -0.0004(3)
N1 0.024(4) 0.022(4) 0.014(4) -0.007(3) 0.010(3) -0.007(3)
N2 0.014(3) 0.029(4) 0.011(4) 0.001(3) 0.005(3) 0.005(3)
N3 0.020(4) 0.016(4) 0.020(4) 0.004(3) 0.012(3) 0.004(3)
N4 0.015(4) 0.020(4) 0.021(4) 0.001(3) 0.010(3) 0.002(3)
N5 0.018(4) 0.027(4) 0.009(3) 0.000(3) 0.006(3) 0.004(3)
N6 0.021(4) 0.019(4) 0.020(4) -0.002(3) 0.014(3) 0.002(3)
C1 0.025(5) 0.016(5) 0.024(5) 0.002(4) 0.014(4) 0.001(4)
C2 0.032(5) 0.025(5) 0.029(5) -0.002(4) 0.017(4) 0.005(4)
C3 0.035(6) 0.037(6) 0.052(7) -0.004(5) 0.033(5) 0.002(5)
C4 0.050(7) 0.034(6) 0.059(7) -0.010(5) 0.046(6) 0.004(5)
C5 0.045(6) 0.027(6) 0.035(6) -0.010(5) 0.028(5) -0.006(5)
C6 0.032(5) 0.032(6) 0.018(5) -0.004(4) 0.018(4) -0.001(4)
C7 0.032(5) 0.021(5) 0.015(4) -0.008(4) 0.015(4) -0.003(4)
C8 0.023(5) 0.024(5) 0.022(5) -0.009(4) 0.012(4) -0.001(4)
C9 0.018(4) 0.024(5) 0.019(4) -0.010(4) 0.009(4) -0.005(4)
C10 0.037(6) 0.027(6) 0.029(5) -0.015(4) 0.021(5) -0.010(5)
C11 0.017(4) 0.022(5) 0.014(4) -0.003(4) 0.004(4) -0.006(4)
C12 0.031(5) 0.021(5) 0.022(5) 0.000(4) 0.015(4) 0.000(4)
C13 0.038(6) 0.028(6) 0.030(5) 0.002(4) 0.024(5) -0.001(5)
C14 0.049(6) 0.034(6) 0.015(5) 0.012(4) 0.015(5) 0.004(5)
C15 0.027(5) 0.026(5) 0.023(5) 0.004(4) 0.012(4) 0.002(4)
C16 0.022(4) 0.020(5) 0.011(4) 0.001(3) 0.006(4) -0.003(4)
C17 0.020(4) 0.020(5) 0.012(4) 0.000(4) 0.002(4) 0.005(4)
C18 0.025(5) 0.032(6) 0.024(5) 0.003(4) 0.015(4) 0.008(4)
C19 0.017(4) 0.024(5) 0.022(5) 0.004(4) 0.009(4) 0.004(4)
C20 0.025(5) 0.044(6) 0.018(5) -0.004(4) 0.010(4) 0.013(5)
C21 0.012(4) 0.027(5) 0.020(4) -0.003(4) 0.006(4) -0.002(4)
C22 0.025(5) 0.024(5) 0.020(5) 0.002(4) 0.009(4) -0.002(4)
C23 0.022(5) 0.029(6) 0.020(5) -0.004(4) 0.001(4) -0.006(4)
C24 0.023(5) 0.035(6) 0.036(6) -0.001(5) 0.004(5) -0.008(5)
C25 0.025(5) 0.029(6) 0.041(6) 0.007(5) 0.017(5) -0.005(4)
C26 0.012(4) 0.018(5) 0.030(5) 0.003(4) 0.011(4) 0.004(4)
C27 0.019(5) 0.015(5) 0.027(5) 0.000(4) 0.014(4) -0.001(4)
C28 0.017(4) 0.025(5) 0.022(5) 0.008(4) 0.013(4) 0.003(4)
C29 0.019(4) 0.021(5) 0.020(5) -0.002(4) 0.011(4) -0.005(4)
C30 0.020(5) 0.031(6) 0.028(5) 0.012(4) 0.014(4) 0.006(4)
C31 0.021(5) 0.027(5) 0.026(5) -0.006(4) 0.009(4) 0.001(4)
C32 0.018(5) 0.051(7) 0.027(5) 0.000(5) 0.009(4) 0.009(5)
C33 0.027(6) 0.069(9) 0.034(6) -0.012(6) 0.009(5) 0.010(6)
C34 0.015(5) 0.084(10) 0.049(7) -0.014(7) 0.014(5) 0.000(6)
C35 0.022(5) 0.063(8) 0.037(6) -0.006(6) 0.017(5) -0.010(5)
C36 0.020(5) 0.031(6) 0.029(5) -0.002(4) 0.013(4) 0.002(4)
C37 0.030(5) 0.031(6) 0.035(6) -0.009(4) 0.025(5) -0.008(5)
C38 0.028(5) 0.025(5) 0.023(5) 0.000(4) 0.023(4) -0.001(4)
C39 0.021(4) 0.025(5) 0.016(4) 0.001(4) 0.016(4) 0.004(4)
C40 0.017(4) 0.026(5) 0.020(4) 0.002(4) 0.013(4) 0.002(4)
C41 0.024(5) 0.020(5) 0.017(4) 0.003(4) 0.011(4) 0.006(4)
C42 0.026(5) 0.045(7) 0.028(5) 0.002(5) 0.017(4) 0.007(5)
C43 0.028(5) 0.058(8) 0.042(6) 0.005(6) 0.025(5) 0.003(5)
C44 0.050(7) 0.062(8) 0.046(7) -0.002(6) 0.040(6) 0.013(6)
C45 0.035(6) 0.051(7) 0.022(5) -0.001(5) 0.018(5) 0.014(5)
C46 0.025(5) 0.035(6) 0.016(4) 0.000(4) 0.015(4) 0.003(4)
C47 0.030(5) 0.028(5) 0.016(4) 0.002(4) 0.014(4) 0.003(4)
C48 0.020(4) 0.027(5) 0.013(4) -0.003(4) 0.008(4) -0.004(4)
C49 0.014(4) 0.036(6) 0.007(4) 0.003(4) 0.005(3) 0.002(4)
C50 0.017(4) 0.034(5) 0.011(4) 0.001(4) 0.009(4) -0.003(4)
C51 0.015(4) 0.027(5) 0.020(5) -0.002(4) 0.008(4) -0.004(4)
C52 0.022(5) 0.046(7) 0.016(5) 0.007(4) 0.009(4) 0.012(5)
C53 0.042(6) 0.066(8) 0.019(5) 0.001(5) 0.022(5) -0.006(6)
C54 0.030(6) 0.068(8) 0.019(5) 0.006(5) 0.012(4) 0.003(6)
C55 0.026(5) 0.050(7) 0.026(5) 0.011(5) 0.011(4) 0.007(5)
C56 0.012(4) 0.032(5) 0.011(4) -0.005(4) 0.003(3) -0.005(4)
C57 0.017(4) 0.026(5) 0.017(4) 0.003(4) 0.006(4) 0.001(4)
C58 0.014(4) 0.032(5) 0.014(4) -0.007(4) 0.009(4) 0.000(4)
C59 0.009(4) 0.034(5) 0.011(4) -0.006(4) 0.006(3) -0.005(4)
C60 0.013(4) 0.036(6) 0.012(4) 0.000(4) 0.006(3) -0.004(4)
C61 0.019(4) 0.024(5) 0.013(4) -0.004(4) 0.011(4) -0.002(4)
C62 0.035(5) 0.029(6) 0.036(6) 0.007(4) 0.028(5) 0.003(5)
C63 0.035(6) 0.014(5) 0.029(5) 0.005(4) 0.025(5) 0.005(4)
C64 0.045(6) 0.025(6) 0.032(6) -0.001(4) 0.025(5) 0.004(5)
C65 0.010(4) 0.017(5) 0.022(4) 0.003(4) 0.008(4) 0.001(4)
C66 0.045(6) 0.032(6) 0.039(6) 0.016(5) 0.033(5) 0.015(5)
C67 0.015(4) 0.012(4) 0.016(4) -0.003(3) 0.004(4) 0.006(3)
C68 0.026(5) 0.047(7) 0.043(6) 0.009(5) 0.019(5) 0.009(5)
C69 0.013(4) 0.032(5) 0.013(4) -0.002(4) 0.009(3) -0.001(4)
C70 0.015(4) 0.037(6) 0.019(5) -0.001(4) 0.003(4) -0.002(4)
C71 0.028(5) 0.019(5) 0.019(5) 0.003(4) 0.012(4) 0.001(4)
C72 0.072(9) 0.057(8) 0.045(7) 0.036(6) 0.044(7) 0.034(7)
C73 0.027(5) 0.016(5) 0.023(5) -0.002(4) 0.018(4) 0.001(4)
C74 0.045(6) 0.029(6) 0.036(6) 0.006(5) 0.015(5) -0.011(5)
C75 0.025(5) 0.016(5) 0.021(5) 0.001(4) 0.015(4) 0.005(4)
C76 0.038(6) 0.048(7) 0.024(5) -0.001(5) 0.024(5) -0.007(5)
C77 0.021(5) 0.026(5) 0.015(4) 0.003(4) 0.013(4) -0.002(4)
C78 0.022(5) 0.028(6) 0.026(5) -0.004(4) 0.012(4) -0.002(4)
C79 0.029(5) 0.034(6) 0.027(5) -0.011(4) 0.018(4) -0.019(5)
C80 0.091(11) 0.096(12) 0.028(6) -0.020(7) 0.025(7) -0.070(10)
C81 0.030(5) 0.015(5) 0.029(5) -0.002(4) 0.020(4) -0.009(4)
C82 0.043(6) 0.026(6) 0.064(8) -0.016(5) 0.036(6) -0.009(5)
C83 0.029(5) 0.018(5) 0.016(4) -0.002(4) 0.017(4) -0.003(4)
C84 0.030(6) 0.059(8) 0.027(6) -0.021(5) 0.010(5) -0.001(5)
C85 0.120(14) 0.022(7) 0.170(17) 0.003(8) 0.123(14) -0.001(8)
C86 0.084(10) 0.043(8) 0.113(12) 0.032(8) 0.084(10) 0.022(7)
C87 0.045(8) 0.045(9) 0.097(12) -0.003(8) 0.002(8) 0.009(7)
C88 0.038(6) 0.039(6) 0.032(6) -0.008(5) 0.026(5) -0.003(5)
C89 0.077(12) 0.20(3) 0.098(14) 0.047(15) 0.051(12) -0.015(15)
C90 0.093(13) 0.087(13) 0.098(13) -0.027(11) 0.062(11) -0.048(11)
C91 0.19(2) 0.129(19) 0.124(18) 0.003(15) 0.124(19) -0.038(18)
C92 0.065(10) 0.078(12) 0.112(14) -0.012(10) 0.046(10) 0.008(9)
C93 0.122(17) 0.17(2) 0.064(11) 0.011(13) 0.058(12) -0.005(16)
C94 0.103(12) 0.070(10) 0.067(9) -0.021(8) 0.067(9) -0.029(9)
C95 0.061(9) 0.078(11) 0.090(11) -0.028(9) 0.042(9) -0.037(9)
C96 0.078(11) 0.062(11) 0.117(15) -0.011(10) 0.053(11) 0.003(9)
O1 0.023(3) 0.023(3) 0.018(3) -0.003(3) 0.015(3) 0.002(3)
O2 0.018(3) 0.019(3) 0.016(3) -0.006(2) 0.009(2) -0.001(3)
O3 0.025(3) 0.025(4) 0.042(4) -0.010(3) 0.023(3) -0.006(3)
O4 0.023(3) 0.019(3) 0.010(3) 0.003(2) 0.008(2) 0.005(3)
O5 0.014(3) 0.024(3) 0.013(3) 0.000(2) 0.005(2) 0.003(3)
O6 0.031(4) 0.029(4) 0.018(3) -0.005(3) 0.016(3) 0.002(3)
O7 0.012(3) 0.020(3) 0.017(3) -0.001(2) 0.006(2) -0.005(3)
O8 0.014(3) 0.018(3) 0.016(3) 0.001(2) 0.008(2) -0.001(2)
O9 0.021(3) 0.024(4) 0.028(3) 0.004(3) 0.012(3) -0.002(3)
O10 0.014(3) 0.032(4) 0.021(3) 0.002(3) 0.005(3) 0.000(3)
O11 0.017(3) 0.024(3) 0.016(3) 0.000(2) 0.014(3) -0.002(3)
O12 0.022(3) 0.020(3) 0.023(3) 0.005(3) 0.016(3) 0.004(3)
O13 0.020(3) 0.034(4) 0.022(3) -0.004(3) 0.015(3) -0.002(3)
O14 0.013(3) 0.034(4) 0.006(3) 0.000(2) 0.006(2) 0.000(3)
O15 0.025(3) 0.031(4) 0.018(3) 0.001(3) 0.012(3) 0.001(3)
O16 0.017(3) 0.028(4) 0.013(3) 0.000(3) 0.008(2) 0.002(3)
O17 0.013(3) 0.030(4) 0.014(3) -0.002(3) 0.008(2) -0.003(3)
O18 0.021(3) 0.032(4) 0.015(3) 0.003(3) 0.007(3) -0.003(3)
O19 0.017(3) 0.024(3) 0.014(3) -0.001(2) 0.010(2) -0.003(3)
O20 0.019(3) 0.020(3) 0.011(3) -0.002(2) 0.010(2) -0.004(3)
O21 0.012(3) 0.022(3) 0.013(3) 0.000(2) 0.006(2) 0.002(2)
O22 0.019(3) 0.027(4) 0.023(3) -0.004(3) 0.013(3) 0.002(3)
O23 0.017(3) 0.022(3) 0.014(3) -0.001(2) 0.008(2) -0.001(3)
O24 0.017(3) 0.015(3) 0.014(3) -0.001(2) 0.009(2) 0.000(2)
O25 0.017(3) 0.017(3) 0.014(3) -0.001(2) 0.009(2) 0.004(3)
O26 0.024(3) 0.025(4) 0.017(3) 0.004(3) 0.013(3) 0.003(3)
O27 0.014(3) 0.023(3) 0.013(3) 0.001(2) 0.007(2) -0.001(3)
O28 0.014(3) 0.025(3) 0.018(3) 0.004(3) 0.013(2) 0.000(3)
O29 0.015(3) 0.020(3) 0.014(3) 0.001(2) 0.008(2) 0.002(3)
O30 0.017(3) 0.028(4) 0.012(3) -0.004(3) 0.007(2) -0.005(3)
O31 0.016(3) 0.022(3) 0.011(3) 0.000(2) 0.008(2) -0.002(3)
O32 0.013(3) 0.019(3) 0.016(3) 0.002(2) 0.009(2) 0.002(2)
O33 0.015(3) 0.020(3) 0.011(3) 0.000(2) 0.006(2) -0.001(2)
O34 0.016(3) 0.025(3) 0.011(3) 0.001(2) 0.009(2) 0.002(3)
O35 0.016(3) 0.016(3) 0.013(3) -0.003(2) 0.008(2) -0.004(2)
O36 0.016(3) 0.021(3) 0.012(3) 0.003(2) 0.010(2) 0.000(3)
O37 0.016(3) 0.016(3) 0.014(3) 0.003(2) 0.010(2) -0.002(2)
O38 0.017(3) 0.016(3) 0.017(3) 0.002(2) 0.013(2) 0.002(2)
O39 0.016(3) 0.025(3) 0.012(3) 0.003(2) 0.008(2) 0.003(3)
O40 0.023(3) 0.025(4) 0.015(3) 0.001(3) 0.013(3) 0.005(3)
O41 0.024(4) 0.026(4) 0.038(4) -0.010(3) 0.014(3) -0.004(3)
O42 0.021(3) 0.024(4) 0.015(3) 0.001(3) 0.010(3) 0.004(3)
O43 0.037(4) 0.025(4) 0.026(3) 0.010(3) 0.026(3) 0.011(3)
O44 0.019(3) 0.022(3) 0.018(3) 0.002(3) 0.011(3) 0.002(3)
O45 0.016(3) 0.025(4) 0.015(3) 0.002(3) 0.006(3) 0.002(3)
O46 0.023(3) 0.030(4) 0.021(3) 0.007(3) 0.013(3) 0.004(3)
O47 0.016(3) 0.029(4) 0.012(3) 0.000(3) 0.006(2) 0.001(3)
O48 0.024(3) 0.027(4) 0.014(3) 0.001(3) 0.008(3) -0.003(3)
O49 0.030(3) 0.023(4) 0.028(4) 0.007(3) 0.020(3) 0.008(3)
O50 0.022(3) 0.030(4) 0.021(3) 0.010(3) 0.015(3) 0.008(3)
O51 0.040(4) 0.030(4) 0.021(4) 0.001(3) 0.012(3) -0.006(3)
O52 0.025(3) 0.022(3) 0.019(3) 0.002(3) 0.015(3) -0.002(3)
O53 0.018(3) 0.028(4) 0.020(3) -0.003(3) 0.011(3) -0.006(3)
O54 0.024(3) 0.037(4) 0.022(3) -0.003(3) 0.015(3) -0.005(3)
O55 0.015(3) 0.037(4) 0.012(3) -0.002(3) 0.008(2) -0.004(3)
O56 0.020(3) 0.031(4) 0.020(3) -0.008(3) 0.007(3) -0.004(3)
O57 0.042(4) 0.036(4) 0.028(4) -0.005(3) 0.021(3) -0.020(3)
O58 0.023(3) 0.023(3) 0.020(3) -0.005(3) 0.014(3) -0.011(3)
O59 0.021(3) 0.035(4) 0.043(4) -0.010(3) 0.018(3) -0.006(3)
O60 0.025(3) 0.018(3) 0.012(3) -0.001(2) 0.011(3) -0.003(3)
O61 0.031(3) 0.023(3) 0.019(3) -0.003(3) 0.018(3) -0.002(3)
O62 0.022(3) 0.029(4) 0.015(3) -0.006(3) 0.011(3) -0.005(3)
O63 0.093(8) 0.029(5) 0.202(14) 0.006(7) 0.102(9) 0.002(5)
O64 0.083(7) 0.050(6) 0.139(9) 0.050(6) 0.093(7) 0.032(5)
O65 0.049(5) 0.021(4) 0.109(8) 0.002(5) 0.018(5) -0.006(4)
O66 0.038(4) 0.035(4) 0.019(3) 0.004(3) 0.020(3) 0.007(3)
O67 0.139(11) 0.065(7) 0.095(8) 0.016(6) 0.077(8) -0.019(7)
O68 0.197(15) 0.053(7) 0.049(7) -0.007(6) -0.020(8) -0.042(9)
O69 0.155(12) 0.074(8) 0.064(7) -0.005(6) 0.068(8) 0.020(8)
O70 0.078(7) 0.061(7) 0.084(7) -0.006(5) 0.047(6) -0.003(6)
O71 0.071(7) 0.079(8) 0.072(7) -0.012(6) 0.020(6) 0.000(6)
O72 0.092(8) 0.083(8) 0.068(7) -0.009(6) 0.046(6) -0.021(7)
O73 0.082(7) 0.119(10) 0.061(6) -0.013(6) 0.042(6) -0.055(7)
O74 0.095(10) 0.071(9) 0.166(14) -0.015(9) 0.016(9) -0.012(8)
O1W 0.133(12) 0.094(10) 0.090(9) 0.019(8) 0.019(8) -0.013(9)
O2W 0.192(15) 0.35(2) 0.063(8) -0.068(11) 0.085(10) -0.176(16)

loop_
_atom_type_symbol
_atom_type_description
_atom_type_scat_dispersion_real
_atom_type_scat_dispersion_imag
_atom_type_scat_source
C C 0.0033 0.0016 'International Tables Vol C Tables 4.2.6.8 and 6.1.1.4'
H H 0.0000 0.0000 'International Tables Vol C Tables 4.2.6.8 and 6.1.1.4'
Eu Eu -0.1578 3.6682 'International Tables Vol C Tables 4.2.6.8 and 6.1.1.4'
Mo Mo -1.6832 0.6857 'International Tables Vol C Tables 4.2.6.8 and 6.1.1.4'
N N 0.0061 0.0033 'International Tables Vol C Tables 4.2.6.8 and 6.1.1.4'
O O 0.0106 0.0060 'International Tables Vol C Tables 4.2.6.8 and 6.1.1.4'

loop_
_geom_angle_atom_site_label_1
_geom_angle_atom_site_label_2
_geom_angle_atom_site_label_3
_geom_angle
O2 Eu1 O5 95.9(2)
O2 Eu1 O29 88.2(2)
O5 Eu1 O29 146.11(19)
O2 Eu1 O35 69.35(18)
O5 Eu1 O35 69.44(19)
O29 Eu1 O35 80.82(18)
O2 Eu1 O1 134.53(19)
O5 Eu1 O1 122.19(19)
O29 Eu1 O1 73.94(19)
O35 Eu1 O1 143.22(19)
O2 Eu1 O19 141.31(19)
O5 Eu1 O19 84.57(19)
O29 Eu1 O19 71.93(19)
O35 Eu1 O19 74.81(18)
O1 Eu1 O19 72.19(18)
O2 Eu1 O6 101.3(2)
O5 Eu1 O6 65.89(19)
O29 Eu1 O6 146.10(18)
O35 Eu1 O6 133.02(19)
O1 Eu1 O6 76.4(2)
O19 Eu1 O6 113.8(2)
O2 Eu1 N1 66.9(2)
O5 Eu1 N1 133.3(2)
O29 Eu1 N1 79.0(2)
O35 Eu1 N1 132.0(2)
O1 Eu1 N1 68.7(2)
O19 Eu1 N1 136.3(2)
O6 Eu1 N1 75.1(2)
O2 Eu1 C20 114.6(2)
O5 Eu1 C20 47.0(2)
O29 Eu1 C20 154.7(2)
O35 Eu1 C20 116.4(2)
O1 Eu1 C20 81.9(2)
O19 Eu1 C20 93.8(2)
O6 Eu1 C20 24.4(2)
N1 Eu1 C20 99.3(2)
O2 Eu1 Eu5 125.59(14)
O5 Eu1 Eu5 135.76(14)
O29 Eu1 Eu5 40.74(13)
O35 Eu1 Eu5 108.29(14)
O1 Eu1 Eu5 37.16(14)
O19 Eu1 Eu5 54.11(12)
O6 Eu1 Eu5 113.42(14)
N1 Eu1 Eu5 82.61(16)
C20 Eu1 Eu5 113.96(19)
O2 Eu1 Eu2 84.86(13)
O5 Eu1 Eu2 33.15(14)
O29 Eu1 Eu2 114.67(13)
O35 Eu1 Eu2 36.55(13)
O1 Eu1 Eu2 140.61(14)
O19 Eu1 Eu2 74.58(12)
O6 Eu1 Eu2 98.67(13)
N1 Eu1 Eu2 148.72(16)
C20 Eu1 Eu2 79.85(15)
Eu5 Eu1 Eu2 126.673(14)
O2 Eu1 Mo3 69.99(15)
O5 Eu1 Mo3 138.35(14)
O29 Eu1 Mo3 19.34(13)
O35 Eu1 Mo3 68.92(13)
O1 Eu1 Mo3 91.80(14)
O19 Eu1 Mo3 84.11(14)
O6 Eu1 Mo3 153.37(13)
N1 Eu1 Mo3 78.35(17)
C20 Eu1 Mo3 173.66(17)
Eu5 Eu1 Mo3 60.062(14)
Eu2 Eu1 Mo3 105.285(15)
O5 Eu2 O21 88.7(2)
O5 Eu2 O8 96.65(19)
O21 Eu2 O8 144.61(19)
O5 Eu2 O4 134.53(19)
O21 Eu2 O4 73.70(19)
O8 Eu2 O4 122.03(19)
O5 Eu2 O35 70.27(19)
O21 Eu2 O35 80.01(18)
O8 Eu2 O35 69.18(18)
O4 Eu2 O35 142.00(19)
O5 Eu2 O23 142.37(19)
O21 Eu2 O23 71.46(19)
O8 Eu2 O23 83.75(19)
O4 Eu2 O23 71.01(19)
O35 Eu2 O23 74.91(18)
O5 Eu2 O9 101.2(2)
O21 Eu2 O9 147.63(19)
O8 Eu2 O9 65.38(19)
O4 Eu2 O9 77.6(2)
O35 Eu2 O9 132.35(19)
O23 Eu2 O9 112.72(19)
O5 Eu2 N2 66.6(2)
O21 Eu2 N2 82.5(2)
O8 Eu2 N2 131.6(2)
O4 Eu2 N2 69.7(2)
O35 Eu2 N2 133.53(19)
O23 Eu2 N2 137.5(2)
O9 Eu2 N2 73.7(2)
O5 Eu2 C30 116.3(2)
O21 Eu2 C30 153.2(2)
O8 Eu2 C30 47.4(2)
O4 Eu2 C30 81.3(2)
O35 Eu2 C30 116.3(2)
O23 Eu2 C30 91.6(2)
O9 Eu2 C30 24.7(2)
N2 Eu2 C30 97.9(2)
O5 Eu2 Eu6 125.87(14)
O21 Eu2 Eu6 40.73(13)
O8 Eu2 Eu6 134.48(14)
O4 Eu2 Eu6 36.83(14)
O35 Eu2 Eu6 107.41(13)
O23 Eu2 Eu6 53.28(13)
O9 Eu2 Eu6 114.16(15)
N2 Eu2 Eu6 85.08(16)
C30 Eu2 Eu6 112.46(18)
O5 Eu2 Mo1 70.40(15)
O21 Eu2 Mo1 19.24(13)
O8 Eu2 Mo1 137.88(13)
O4 Eu2 Mo1 91.32(14)
O35 Eu2 Mo1 68.73(13)
O23 Eu2 Mo1 84.17(13)
O9 Eu2 Mo1 154.68(14)
N2 Eu2 Mo1 81.14(16)
C30 Eu2 Mo1 172.36(18)
Eu6 Eu2 Mo1 59.934(13)
O5 Eu2 Eu1 33.94(14)
O21 Eu2 Eu1 80.04(13)
O8 Eu2 Eu1 85.08(13)
O4 Eu2 Eu1 152.13(14)
O35 Eu2 Eu1 36.59(13)
O23 Eu2 Eu1 109.38(13)
O9 Eu2 Eu1 124.21(15)
N2 Eu2 Eu1 98.06(14)
C30 Eu2 Eu1 126.05(17)
Eu6 Eu2 Eu1 120.022(13)
Mo1 Eu2 Eu1 61.523(13)
O8 Eu3 O2 96.3(2)
O8 Eu3 O25 88.42(19)
O2 Eu3 O25 144.2(2)
O8 Eu3 O35 70.22(19)
O2 Eu3 O35 68.84(19)
O25 Eu3 O35 79.71(19)
O8 Eu3 O7 133.74(19)
O2 Eu3 O7 122.94(19)
O25 Eu3 O7 74.03(19)
O35 Eu3 O7 142.64(19)
O8 Eu3 O27 142.66(19)
O2 Eu3 O27 82.85(19)
O25 Eu3 O27 72.58(19)
O35 Eu3 O27 74.84(18)
O7 Eu3 O27 72.25(18)
O8 Eu3 O3 103.1(2)
O2 Eu3 O3 65.79(19)
O25 Eu3 O3 147.23(19)
O35 Eu3 O3 133.03(19)
O7 Eu3 O3 76.0(2)
O27 Eu3 O3 110.3(2)
O8 Eu3 N3 65.8(2)
O2 Eu3 N3 133.9(2)
O25 Eu3 N3 80.1(2)
O35 Eu3 N3 131.7(2)
O7 Eu3 N3 69.1(2)
O27 Eu3 N3 137.4(2)
O3 Eu3 N3 77.1(2)
O8 Eu3 C10 118.4(2)
O2 Eu3 C10 47.7(2)
O25 Eu3 C10 151.7(2)
O35 Eu3 C10 116.0(2)
O7 Eu3 C10 80.4(2)
O27 Eu3 C10 88.4(2)
O3 Eu3 C10 25.4(2)
N3 Eu3 C10 102.0(2)
O8 Eu3 Eu4 125.08(14)
O2 Eu3 Eu4 135.64(14)
O25 Eu3 Eu4 40.56(13)
O35 Eu3 Eu4 107.70(14)
O7 Eu3 Eu4 37.11(14)
O27 Eu3 Eu4 55.08(13)
O3 Eu3 Eu4 112.77(15)
N3 Eu3 Eu4 82.93(15)
C10 Eu3 Eu4 111.28(19)
O8 Eu3 Eu2 34.12(14)
O2 Eu3 Eu2 84.13(14)
O25 Eu3 Eu2 80.16(13)
O35 Eu3 Eu2 36.29(13)
O7 Eu3 Eu2 152.34(13)
O27 Eu3 Eu2 109.41(13)
O3 Eu3 Eu2 125.63(16)
N3 Eu3 Eu2 97.07(15)
C10 Eu3 Eu2 126.81(19)
Eu4 Eu3 Eu2 120.110(14)
O8 Eu3 Eu1 85.33(13)
O2 Eu3 Eu1 32.93(14)
O25 Eu3 Eu1 113.11(14)
O35 Eu3 Eu1 36.13(12)
O7 Eu3 Eu1 140.92(13)
O27 Eu3 Eu1 73.79(13)
O3 Eu3 Eu1 98.50(14)
N3 Eu3 Eu1 148.42(15)
C10 Eu3 Eu1 79.93(17)
Eu4 Eu3 Eu1 126.250(14)
Eu2 Eu3 Eu1 59.735(10)
O10 Eu4 O7 88.1(2)
O10 Eu4 O47 73.5(2)
O7 Eu4 O47 96.6(2)
O10 Eu4 O11 122.8(2)
O7 Eu4 O11 122.13(19)
O47 Eu4 O11 136.2(2)
O10 Eu4 O36 128.9(2)
O7 Eu4 O36 127.62(19)
O47 Eu4 O36 67.81(18)
O11 Eu4 O36 72.21(17)
O10 Eu4 O25 157.6(2)
O7 Eu4 O25 72.42(19)
O47 Eu4 O25 118.71(18)
O11 Eu4 O25 63.09(18)
O36 Eu4 O25 73.12(18)
O10 Eu4 N4 70.0(2)
O7 Eu4 N4 85.2(2)
O47 Eu4 N4 143.4(2)
O11 Eu4 N4 66.4(2)
O36 Eu4 N4 137.2(2)
O25 Eu4 N4 96.8(2)
O10 Eu4 O45 77.3(2)
O7 Eu4 O45 165.35(18)
O47 Eu4 O45 79.67(19)
O11 Eu4 O45 67.31(19)
O36 Eu4 O45 64.28(18)
O25 Eu4 O45 121.84(18)
N4 Eu4 O45 89.4(2)
O10 Eu4 O27 120.53(18)
O7 Eu4 O27 61.51(17)
O47 Eu4 O27 62.38(17)
O11 Eu4 O27 116.58(16)
O36 Eu4 O27 67.30(17)
O25 Eu4 O27 59.70(15)
N4 Eu4 O27 142.98(19)
O45 Eu4 O27 126.73(17)
O10 Eu4 Eu8 119.45(17)
O7 Eu4 Eu8 151.88(13)
O47 Eu4 Eu8 96.90(14)
O11 Eu4 Eu8 39.35(13)
O36 Eu4 Eu8 39.48(12)
O25 Eu4 Eu8 79.45(13)
N4 Eu4 Eu8 98.24(16)
O45 Eu4 Eu8 42.53(12)
O27 Eu4 Eu8 104.12(11)
O10 Eu4 Eu3 125.82(17)
O7 Eu4 Eu3 38.31(13)
O47 Eu4 Eu3 100.08(14)
O11 Eu4 Eu3 99.26(14)
O36 Eu4 Eu3 93.30(13)
O25 Eu4 Eu3 37.66(12)
N4 Eu4 Eu3 103.44(16)
O45 Eu4 Eu3 156.14(13)
O27 Eu4 Eu3 40.19(10)
Eu8 Eu4 Eu3 114.721(14)
O10 Eu4 Mo2 158.84(15)
O7 Eu4 Mo2 94.19(13)
O47 Eu4 Mo2 126.96(13)
O11 Eu4 Mo2 40.05(13)
O36 Eu4 Mo2 64.66(12)
O25 Eu4 Mo2 23.87(12)
N4 Eu4 Mo2 89.15(16)
O45 Eu4 Mo2 99.35(12)
O27 Eu4 Mo2 78.45(10)
Eu8 Eu4 Mo2 58.134(14)
Eu3 Eu4 Mo2 61.480(14)
O13 Eu5 O1 87.2(2)
O13 Eu5 O55 73.0(2)
O1 Eu5 O55 98.0(2)
O13 Eu5 O14 122.70(19)
O1 Eu5 O14 123.5(2)
O55 Eu5 O14 134.2(2)
O13 Eu5 O37 130.1(2)
O1 Eu5 O37 127.58(17)
O55 Eu5 O37 68.21(19)
O14 Eu5 O37 70.97(18)
O13 Eu5 O29 156.4(2)
O1 Eu5 O29 72.38(19)
O55 Eu5 O29 120.54(18)
O14 Eu5 O29 63.76(18)
O37 Eu5 O29 73.10(18)
O13 Eu5 N5 70.4(2)
O1 Eu5 N5 85.0(2)
O55 Eu5 N5 143.1(2)
O14 Eu5 N5 66.5(2)
O37 Eu5 N5 136.5(2)
O29 Eu5 N5 95.5(2)
O13 Eu5 O53 78.2(2)
O1 Eu5 O53 165.30(19)
O55 Eu5 O53 75.9(2)
O14 Eu5 O53 67.57(19)
O37 Eu5 O53 63.06(17)
O29 Eu5 O53 122.29(18)
N5 Eu5 O53 91.9(2)
O13 Eu5 O19 120.86(19)
O1 Eu5 O19 62.04(17)
O55 Eu5 O19 64.10(17)
O14 Eu5 O19 116.35(16)
O37 Eu5 O19 66.78(16)
O29 Eu5 O19 59.81(16)
N5 Eu5 O19 142.8(2)
O53 Eu5 O19 124.28(17)
O13 Eu5 Eu10 120.50(17)
O1 Eu5 Eu10 151.62(13)
O55 Eu5 Eu10 96.17(15)
O14 Eu5 Eu10 37.99(14)
O37 Eu5 Eu10 39.15(12)
O29 Eu5 Eu10 79.25(13)
N5 Eu5 Eu10 98.06(16)
O53 Eu5 Eu10 43.06(13)
O19 Eu5 Eu10 103.31(11)
O13 Eu5 Eu1 124.97(17)
O1 Eu5 Eu1 38.29(13)
O55 Eu5 Eu1 101.51(14)
O14 Eu5 Eu1 100.56(13)
O37 Eu5 Eu1 93.03(12)
O29 Eu5 Eu1 37.95(13)
N5 Eu5 Eu1 103.13(17)
O53 Eu5 Eu1 155.42(13)
O19 Eu5 Eu1 40.09(11)
Eu10 Eu5 Eu1 114.528(13)
O13 Eu5 Mo3 158.91(15)
O1 Eu5 Mo3 93.86(14)
O55 Eu5 Mo3 127.45(13)
O14 Eu5 Mo3 41.29(13)
O37 Eu5 Mo3 64.19(12)
O29 Eu5 Mo3 23.28(13)
N5 Eu5 Mo3 88.68(16)
O53 Eu5 Mo3 100.46(13)
O19 Eu5 Mo3 77.54(10)
Eu10 Eu5 Mo3 58.199(14)
Eu1 Eu5 Mo3 61.215(14)
O16 Eu6 O4 88.6(2)
O16 Eu6 O17 121.96(19)
O4 Eu6 O17 122.0(2)
O16 Eu6 O39 72.67(19)
O4 Eu6 O39 99.5(2)
O17 Eu6 O39 134.4(2)
O16 Eu6 O38 130.2(2)
O4 Eu6 O38 127.79(19)
O17 Eu6 O38 70.74(18)
O39 Eu6 O38 69.01(17)
O16 Eu6 O21 156.7(2)
O4 Eu6 O21 71.64(18)
O17 Eu6 O21 63.31(18)
O39 Eu6 O21 121.61(17)
O38 Eu6 O21 72.93(18)
O16 Eu6 N6 70.8(2)
O4 Eu6 N6 83.1(2)
O17 Eu6 N6 66.5(2)
O39 Eu6 N6 143.35(19)
O38 Eu6 N6 136.5(2)
O21 Eu6 N6 94.09(19)
O16 Eu6 O61 77.4(2)
O4 Eu6 O61 165.87(18)
O17 Eu6 O61 68.33(19)
O39 Eu6 O61 74.89(19)
O38 Eu6 O61 62.91(19)
O21 Eu6 O61 122.42(18)
N6 Eu6 O61 93.8(2)
O16 Eu6 O23 121.40(18)
O4 Eu6 O23 61.92(18)
O17 Eu6 O23 116.58(16)
O39 Eu6 O23 65.05(17)
O38 Eu6 O23 67.51(17)
O21 Eu6 O23 60.14(16)
N6 Eu6 O23 140.9(2)
O61 Eu6 O23 124.40(18)
O16 Eu6 Eu12 119.27(16)
O4 Eu6 Eu12 151.11(13)
O17 Eu6 Eu12 38.01(15)
O39 Eu6 Eu12 96.41(13)
O38 Eu6 Eu12 39.39(12)
O21 Eu6 Eu12 79.49(13)
N6 Eu6 Eu12 98.21(16)
O61 Eu6 Eu12 42.94(12)
O23 Eu6 Eu12 104.43(11)
O16 Eu6 Eu2 125.95(16)
O4 Eu6 Eu2 37.82(13)
O17 Eu6 Eu2 99.52(14)
O39 Eu6 Eu2 103.30(14)
O38 Eu6 Eu2 93.40(13)
O21 Eu6 Eu2 37.54(13)
N6 Eu6 Eu2 100.69(16)
O61 Eu6 Eu2 155.57(13)
O23 Eu6 Eu2 40.75(11)
Eu12 Eu6 Eu2 114.764(13)
O16 Eu6 Mo1 157.94(14)
O4 Eu6 Mo1 93.24(13)
O17 Eu6 Mo1 40.58(13)
O39 Eu6 Mo1 128.43(12)
O38 Eu6 Mo1 63.91(12)
O21 Eu6 Mo1 23.56(13)
N6 Eu6 Mo1 87.54(15)
O61 Eu6 Mo1 100.40(12)
O23 Eu6 Mo1 78.27(10)
Eu12 Eu6 Mo1 58.133(14)
Eu2 Eu6 Mo1 61.073(14)
O60 Eu7 O24 134.96(18)
O60 Eu7 O38 74.00(19)
O24 Eu7 O38 79.35(19)
O60 Eu7 O62 73.65(19)
O24 Eu7 O62 146.72(19)
O38 Eu7 O62 98.08(19)
O60 Eu7 O39 126.76(19)
O24 Eu7 O39 74.38(19)
O38 Eu7 O39 70.51(18)
O62 Eu7 O39 73.6(2)
O60 Eu7 O40 146.23(19)
O24 Eu7 O40 78.80(19)
O38 Eu7 O40 122.65(19)
O62 Eu7 O40 74.86(19)
O39 Eu7 O40 52.68(19)
O60 Eu7 O42 112.8(2)
O24 Eu7 O42 69.92(19)
O38 Eu7 O42 141.73(19)
O62 Eu7 O42 120.14(19)
O39 Eu7 O42 119.77(19)
O40 Eu7 O42 73.66(19)
O60 Eu7 O41 81.0(2)
O24 Eu7 O41 121.1(2)
O38 Eu7 O41 155.0(2)
O62 Eu7 O41 72.9(2)
O39 Eu7 O41 126.0(2)
O40 Eu7 O41 78.3(2)
O42 Eu7 O41 51.7(2)
O60 Eu7 O31 73.28(18)
O24 Eu7 O31 66.65(18)
O38 Eu7 O31 79.74(18)
O62 Eu7 O31 146.11(19)
O39 Eu7 O31 134.45(19)
O40 Eu7 O31 134.68(18)
O42 Eu7 O31 67.60(17)
O41 Eu7 O31 94.8(2)
O60 Eu7 C61 142.8(2)
O24 Eu7 C61 75.3(2)
O38 Eu7 C61 96.9(2)
O62 Eu7 C61 72.1(2)
O39 Eu7 C61 26.6(2)
O40 Eu7 C61 26.0(2)
O42 Eu7 C61 96.7(2)
O41 Eu7 C61 102.0(2)
O31 Eu7 C61 141.8(2)
O60 Eu7 C63 98.4(2)
O24 Eu7 C63 96.0(2)
O38 Eu7 C63 162.1(2)
O62 Eu7 C63 95.2(2)
O39 Eu7 C63 125.2(2)
O40 Eu7 C63 72.5(2)
O42 Eu7 C63 26.7(2)
O41 Eu7 C63 25.2(2)
O31 Eu7 C63 82.5(2)
C61 Eu7 C63 98.6(2)
O60 Eu7 C83 68.1(2)
O24 Eu7 C83 139.2(2)
O38 Eu7 C83 77.5(2)
O62 Eu7 C83 20.6(2)
O39 Eu7 C83 66.4(2)
O40 Eu7 C83 86.1(2)
O42 Eu7 C83 140.7(2)
O41 Eu7 C83 91.9(2)
O31 Eu7 C83 139.15(19)
C61 Eu7 C83 74.8(2)
C63 Eu7 C83 115.3(2)
O42 Eu8 O11 115.31(19)
O42 Eu8 O36 143.73(19)
O11 Eu8 O36 75.87(18)
O42 Eu8 O24 71.97(19)
O11 Eu8 O24 67.10(19)
O36 Eu8 O24 82.80(18)
O42 Eu8 O45 148.31(19)
O11 Eu8 O45 70.16(19)
O36 Eu8 O45 67.40(19)
O24 Eu8 O45 132.50(19)
O42 Eu8 O43 78.4(2)
O11 Eu8 O43 135.6(2)
O36 Eu8 O43 118.98(19)
O24 Eu8 O43 149.4(2)
O45 Eu8 O43 77.9(2)
O42 Eu8 O12 74.7(2)
O11 Eu8 O12 67.33(19)
O36 Eu8 O12 137.20(19)
O24 Eu8 O12 101.50(18)
O45 Eu8 O12 79.83(19)
O43 Eu8 O12 77.58(19)
O42 Eu8 O44 106.18(19)
O11 Eu8 O44 138.47(18)
O36 Eu8 O44 71.63(19)
O24 Eu8 O44 131.40(18)
O45 Eu8 O44 73.87(19)
O43 Eu8 O44 50.81(18)
O12 Eu8 O44 125.45(18)
O42 Eu8 O31 68.33(18)
O11 Eu8 O31 127.42(19)
O36 Eu8 O31 77.66(18)
O24 Eu8 O31 65.12(18)
O45 Eu8 O31 135.44(17)
O43 Eu8 O31 96.9(2)
O12 Eu8 O31 142.99(18)
O44 Eu8 O31 69.35(17)
O42 Eu8 C65 93.6(2)
O11 Eu8 C65 142.6(2)
O36 Eu8 C65 95.0(2)
O24 Eu8 C65 148.8(2)
O45 Eu8 C65 72.9(2)
O43 Eu8 C65 25.3(2)
O12 Eu8 C65 101.0(2)
O44 Eu8 C65 25.6(2)
O31 Eu8 C65 83.9(2)
O42 Eu8 Mo2 95.48(15)
O11 Eu8 Mo2 42.96(14)
O36 Eu8 Mo2 68.76(13)
O24 Eu8 Mo2 26.70(13)
O45 Eu8 Mo2 105.90(14)
O43 Eu8 Mo2 172.24(13)
O12 Eu8 Mo2 96.25(14)
O44 Eu8 Mo2 136.48(13)
O31 Eu8 Mo2 85.13(13)
C65 Eu8 Mo2 162.07(16)
O42 Eu8 Eu4 155.51(15)
O11 Eu8 Eu4 41.10(13)
O36 Eu8 Eu4 41.88(13)
O24 Eu8 Eu4 88.66(13)
O45 Eu8 Eu4 44.51(14)
O43 Eu8 Eu4 121.95(15)
O12 Eu8 Eu4 95.36(14)
O44 Eu8 Eu4 97.82(13)
O31 Eu8 Eu4 117.47(12)
C65 Eu8 Eu4 110.38(17)
Mo2 Eu8 Eu4 62.855(14)
O28 Eu9 O36 80.24(18)
O28 Eu9 O47 75.30(19)
O36 Eu9 O47 68.74(19)
O28 Eu9 O44 134.12(19)
O36 Eu9 O44 73.46(19)
O47 Eu9 O44 125.60(19)
O28 Eu9 O46 148.6(2)
O36 Eu9 O46 94.19(19)
O47 Eu9 O46 73.9(2)
O44 Eu9 O46 71.4(2)
O28 Eu9 O48 80.5(2)
O36 Eu9 O48 121.4(2)
O47 Eu9 O48 52.94(19)
O44 Eu9 O48 145.4(2)
O46 Eu9 O48 76.2(2)
O28 Eu9 O50 69.35(19)
O36 Eu9 O50 142.07(19)
O47 Eu9 O50 121.6(2)
O44 Eu9 O50 112.4(2)
O46 Eu9 O50 123.56(19)
O48 Eu9 O50 76.1(2)
O28 Eu9 O32 65.47(19)
O36 Eu9 O32 78.53(18)
O47 Eu9 O32 132.30(19)
O44 Eu9 O32 72.79(18)
O46 Eu9 O32 144.06(19)
O48 Eu9 O32 137.45(18)
O50 Eu9 O32 68.65(18)
O28 Eu9 O49 119.22(18)
O36 Eu9 O49 157.23(19)
O47 Eu9 O49 125.0(2)
O44 Eu9 O49 84.01(19)
O46 Eu9 O49 75.2(2)
O48 Eu9 O49 76.2(2)
O50 Eu9 O49 50.88(19)
O32 Eu9 O49 98.16(19)
O28 Eu9 C69 75.9(2)
O36 Eu9 C69 95.5(2)
O47 Eu9 C69 26.9(2)
O44 Eu9 C69 142.5(2)
O46 Eu9 C69 73.9(2)
O48 Eu9 C69 26.0(2)
O50 Eu9 C69 98.4(2)
O32 Eu9 C69 141.4(2)
O49 Eu9 C69 100.6(2)
O28 Eu9 C71 94.0(2)
O36 Eu9 C71 164.5(2)
O47 Eu9 C71 123.9(2)
O44 Eu9 C71 101.5(2)
O46 Eu9 C71 98.0(2)
O48 Eu9 C71 71.1(2)
O50 Eu9 C71 26.1(2)
O32 Eu9 C71 86.0(2)
O49 Eu9 C71 25.3(2)
C69 Eu9 C71 97.0(2)
O28 Eu9 C67 140.7(2)
O36 Eu9 C67 74.80(19)
O47 Eu9 C67 67.6(2)
O44 Eu9 C67 65.65(19)
O46 Eu9 C67 19.4(2)
O48 Eu9 C67 87.2(2)
O50 Eu9 C67 142.8(2)
O32 Eu9 C67 135.36(18)
O49 Eu9 C67 93.2(2)
C69 Eu9 C67 76.9(2)
C71 Eu9 C67 117.0(2)
O14 Eu10 O37 75.53(19)
O14 Eu10 O50 113.2(2)
O37 Eu10 O50 143.74(18)
O14 Eu10 O28 68.01(19)
O37 Eu10 O28 81.90(18)
O50 Eu10 O28 70.6(2)
O14 Eu10 O15 67.5(2)
O37 Eu10 O15 133.6(2)
O50 Eu10 O15 78.6(2)
O28 Eu10 O15 107.7(2)
O14 Eu10 O53 69.96(19)
O37 Eu10 O53 65.72(18)
O50 Eu10 O53 150.41(19)
O28 Eu10 O53 131.9(2)
O15 Eu10 O53 75.81(19)
O14 Eu10 O51 138.0(2)
O37 Eu10 O51 120.3(2)
O50 Eu10 O51 78.0(2)
O28 Eu10 O51 146.5(2)
O15 Eu10 O51 76.2(2)
O53 Eu10 O51 81.6(2)
O14 Eu10 O52 136.91(19)
O37 Eu10 O52 71.08(19)
O50 Eu10 O52 109.9(2)
O28 Eu10 O52 130.88(18)
O15 Eu10 O52 120.73(19)
O53 Eu10 O52 71.88(19)
O51 Eu10 O52 51.21(19)
O14 Eu10 O32 126.96(18)
O37 Eu10 O32 77.34(18)
O50 Eu10 O32 69.58(18)
O28 Eu10 O32 63.67(18)
O15 Eu10 O32 148.17(19)
O53 Eu10 O32 133.92(18)
O51 Eu10 O32 95.0(2)
O52 Eu10 O32 70.71(17)
O14 Eu10 C73 144.1(2)
O37 Eu10 C73 96.2(2)
O50 Eu10 C73 94.3(2)
O28 Eu10 C73 146.5(2)
O15 Eu10 C73 97.8(2)
O53 Eu10 C73 74.8(2)
O51 Eu10 C73 25.0(2)
O52 Eu10 C73 26.2(2)
O32 Eu10 C73 83.2(2)
O14 Eu10 Mo3 44.07(13)
O37 Eu10 Mo3 68.30(13)
O50 Eu10 Mo3 93.14(15)
O28 Eu10 Mo3 26.31(14)
O15 Eu10 Mo3 100.27(15)
O53 Eu10 Mo3 105.84(14)
O51 Eu10 Mo3 170.87(16)
O52 Eu10 Mo3 135.64(13)
O32 Eu10 Mo3 83.61(13)
C73 Eu10 Mo3 161.51(17)
O14 Eu10 Eu5 40.17(13)
O37 Eu10 Eu5 42.09(13)
O50 Eu10 Eu5 152.38(16)
O28 Eu10 Eu5 88.11(14)
O15 Eu10 Eu5 92.03(15)
O53 Eu10 Eu5 43.98(14)
O51 Eu10 Eu5 125.34(16)
O52 Eu10 Eu5 97.29(14)
O32 Eu10 Eu5 117.09(12)
C73 Eu10 Eu5 112.83(17)
Mo3 Eu10 Eu5 62.717(15)
O20 Eu11 O52 133.99(19)
O20 Eu11 O37 79.81(18)
O52 Eu11 O37 72.50(19)
O20 Eu11 O55 75.22(19)
O52 Eu11 O55 124.88(19)
O37 Eu11 O55 69.50(19)
O20 Eu11 O54 148.5(2)
O52 Eu11 O54 72.4(2)
O37 Eu11 O54 97.33(19)
O55 Eu11 O54 74.5(2)
O20 Eu11 O58 69.46(19)
O52 Eu11 O58 113.5(2)
O37 Eu11 O58 141.58(18)
O55 Eu11 O58 121.2(2)
O54 Eu11 O58 120.93(19)
O20 Eu11 O56 81.0(2)
O52 Eu11 O56 144.9(2)
O37 Eu11 O56 121.9(2)
O55 Eu11 O56 52.65(19)
O54 Eu11 O56 73.9(2)
O58 Eu11 O56 76.23(19)
O20 Eu11 O33 65.72(18)
O52 Eu11 O33 72.70(18)
O37 Eu11 O33 77.26(18)
O55 Eu11 O33 132.22(19)
O54 Eu11 O33 144.7(2)
O58 Eu11 O33 69.49(18)
O56 Eu11 O33 138.52(18)
O20 Eu11 O57 120.3(2)
O52 Eu11 O57 82.3(2)
O37 Eu11 O57 154.8(2)
O55 Eu11 O57 127.4(2)
O54 Eu11 O57 73.4(2)
O58 Eu11 O57 51.3(2)
O56 Eu11 O57 78.8(2)
O33 Eu11 O57 96.6(2)
O20 Eu11 C77 76.6(2)
O52 Eu11 C77 141.4(2)
O37 Eu11 C77 96.4(2)
O55 Eu11 C77 27.1(2)
O54 Eu11 C77 72.5(2)
O58 Eu11 C77 98.2(2)
O56 Eu11 C77 25.6(2)
O33 Eu11 C77 142.3(2)
O57 Eu11 C77 102.7(2)
O20 Eu11 C79 94.8(2)
O52 Eu11 C79 100.2(3)
O37 Eu11 C79 161.7(2)
O55 Eu11 C79 126.4(2)
O54 Eu11 C79 96.3(2)
O58 Eu11 C79 25.9(2)
O56 Eu11 C79 73.9(3)
O33 Eu11 C79 84.5(2)
O57 Eu11 C79 25.6(2)
C77 Eu11 C79 99.4(3)
O20 Eu11 C75 139.4(2)
O52 Eu11 C75 67.8(2)
O37 Eu11 C75 76.7(2)
O55 Eu11 C75 65.8(2)
O54 Eu11 C75 20.7(2)
O58 Eu11 C75 141.6(2)
O56 Eu11 C75 83.9(2)
O33 Eu11 C75 137.5(2)
O57 Eu11 C75 93.0(2)
C77 Eu11 C75 73.7(2)
C79 Eu11 C75 116.7(2)
O17 Eu12 O58 114.5(2)
O17 Eu12 O38 74.50(19)
O58 Eu12 O38 143.03(19)
O17 Eu12 O20 67.21(19)
O58 Eu12 O20 70.94(19)
O38 Eu12 O20 81.52(18)
O17 Eu12 O18 67.5(2)
O58 Eu12 O18 80.6(2)
O38 Eu12 O18 132.49(19)
O20 Eu12 O18 107.6(2)
O17 Eu12 O59 138.8(2)
O58 Eu12 O59 77.5(2)
O38 Eu12 O59 120.73(19)
O20 Eu12 O59 146.7(2)
O18 Eu12 O59 76.6(2)
O17 Eu12 O61 70.65(19)
O58 Eu12 O61 151.5(2)
O38 Eu12 O61 65.16(19)
O20 Eu12 O61 131.68(19)
O18 Eu12 O61 75.9(2)
O59 Eu12 O61 81.6(2)
O17 Eu12 O60 137.79(18)
O58 Eu12 O60 107.7(2)
O38 Eu12 O60 71.66(19)
O20 Eu12 O60 129.82(18)
O18 Eu12 O60 121.9(2)
O59 Eu12 O60 51.55(19)
O61 Eu12 O60 72.66(19)
O17 Eu12 O33 125.30(18)
O58 Eu12 O33 69.24(18)
O38 Eu12 O33 76.62(18)
O20 Eu12 O33 63.31(18)
O18 Eu12 O33 149.79(18)
O59 Eu12 O33 95.9(2)
O61 Eu12 O33 132.72(18)
O60 Eu12 O33 69.55(17)
O17 Eu12 C81 146.7(2)
O58 Eu12 C81 92.0(2)
O38 Eu12 C81 96.8(2)
O20 Eu12 C81 144.5(2)
O18 Eu12 C81 99.6(2)
O59 Eu12 C81 25.5(2)
O61 Eu12 C81 76.5(2)
O60 Eu12 C81 26.1(2)
O33 Eu12 C81 81.7(2)
O17 Eu12 C59 22.3(2)
O58 Eu12 C59 100.3(2)
O38 Eu12 C59 96.05(19)
O20 Eu12 C59 75.65(19)
O18 Eu12 C59 46.0(2)
O59 Eu12 C59 121.3(2)
O61 Eu12 C59 74.3(2)
O60 Eu12 C59 146.95(18)
O33 Eu12 C59 138.89(19)
C81 Eu12 C59 139.3(2)
O17 Eu12 Mo1 43.32(13)
O58 Eu12 Mo1 93.81(15)
O38 Eu12 Mo1 67.74(13)
O20 Eu12 Mo1 26.21(13)
O18 Eu12 Mo1 99.93(16)
O59 Eu12 Mo1 171.01(15)
O61 Eu12 Mo1 105.78(14)
O60 Eu12 Mo1 135.02(13)
O33 Eu12 Mo1 82.84(13)
C81 Eu12 Mo1 160.30(18)
C59 Eu12 Mo1 57.59(14)
O22 Mo1 O19 104.7(3)
O22 Mo1 O21 111.0(3)
O19 Mo1 O21 103.7(2)
O22 Mo1 O20 112.1(3)
O19 Mo1 O20 103.4(3)
O21 Mo1 O20 120.0(2)
O22 Mo1 Eu12 111.6(2)
O19 Mo1 Eu12 133.3(2)
O21 Mo1 Eu12 89.97(18)
O20 Mo1 Eu12 35.67(16)
O22 Mo1 Eu6 107.34(19)
O19 Mo1 Eu6 134.24(17)
O21 Mo1 Eu6 33.74(18)
O20 Mo1 Eu6 93.83(16)
Eu12 Mo1 Eu6 59.291(14)
O22 Mo1 Eu2 106.9(2)
O19 Mo1 Eu2 80.99(18)
O21 Mo1 Eu2 25.31(18)
O20 Mo1 Eu2 137.87(17)
Eu12 Mo1 Eu2 113.914(19)
Eu6 Mo1 Eu2 58.993(13)
O26 Mo2 O23 103.7(3)
O26 Mo2 O25 111.9(3)
O23 Mo2 O25 103.8(2)
O26 Mo2 O24 112.3(3)
O23 Mo2 O24 103.6(3)
O25 Mo2 O24 119.4(2)
O26 Mo2 O11 84.8(2)
O23 Mo2 O11 171.5(2)
O25 Mo2 O11 72.0(2)
O24 Mo2 O11 73.0(2)
O26 Mo2 Eu8 111.7(2)
O23 Mo2 Eu8 134.00(19)
O25 Mo2 Eu8 89.47(18)
O24 Mo2 Eu8 35.98(17)
O11 Mo2 Eu8 40.11(13)
O26 Mo2 Eu4 107.2(2)
O23 Mo2 Eu4 135.15(18)
O25 Mo2 Eu4 33.97(17)
O24 Mo2 Eu4 93.87(17)
O11 Mo2 Eu4 39.10(12)
Eu8 Mo2 Eu4 59.012(14)
O30 Mo3 O27 105.2(3)
O30 Mo3 O29 111.3(3)
O27 Mo3 O29 103.9(3)
O30 Mo3 O28 111.4(3)
O27 Mo3 O28 103.9(2)
O29 Mo3 O28 119.5(3)
O30 Mo3 Eu10 110.5(2)
O27 Mo3 Eu10 134.11(19)
O29 Mo3 Eu10 89.17(18)
O28 Mo3 Eu10 36.05(16)
O30 Mo3 Eu5 106.82(19)
O27 Mo3 Eu5 134.18(18)
O29 Mo3 Eu5 33.16(18)
O28 Mo3 Eu5 93.97(16)
Eu10 Mo3 Eu5 59.084(14)
O30 Mo3 Eu1 108.6(2)
O27 Mo3 Eu1 80.45(19)
O29 Mo3 Eu1 25.59(18)
O28 Mo3 Eu1 136.78(18)
Eu10 Mo3 Eu1 113.06(2)
Eu5 Mo3 Eu1 58.723(13)
O34 Mo4 O33 109.0(3)
O34 Mo4 O32 109.7(3)
O33 Mo4 O32 110.6(2)
O34 Mo4 O31 109.5(3)
O33 Mo4 O31 109.6(2)
O32 Mo4 O31 108.5(2)
O34 Mo4 Eu7 90.26(17)
O33 Mo4 Eu7 89.63(17)
O32 Mo4 Eu7 143.72(17)
O31 Mo4 Eu7 35.26(18)
O34 Mo4 Eu11 91.40(18)
O33 Mo4 Eu11 33.60(17)
O32 Mo4 Eu11 91.43(17)
O31 Mo4 Eu11 143.13(18)
Eu7 Mo4 Eu11 118.888(19)
O34 Mo4 Eu9 90.20(18)
O33 Mo4 Eu9 144.94(17)
O32 Mo4 Eu9 34.35(17)
O31 Mo4 Eu9 89.97(17)
Eu7 Mo4 Eu9 120.191(19)
Eu11 Mo4 Eu9 120.886(19)
O34 Mo4 Eu10 89.82(17)
O33 Mo4 Eu10 90.87(17)
O32 Mo4 Eu10 35.77(17)
O31 Mo4 Eu10 144.23(18)
Eu7 Mo4 Eu10 179.43(2)
Eu11 Mo4 Eu10 61.668(13)
Eu9 Mo4 Eu10 59.249(13)
O34 Mo4 Eu8 87.86(17)
O33 Mo4 Eu8 144.71(17)
O32 Mo4 Eu8 91.14(17)
O31 Mo4 Eu8 35.38(18)
Eu7 Mo4 Eu8 58.671(13)
Eu11 Mo4 Eu8 177.43(2)
Eu9 Mo4 Eu8 61.588(13)
Eu10 Mo4 Eu8 120.774(19)
C7 N1 C8 118.6(7)
C7 N1 Eu1 129.1(6)
C8 N1 Eu1 112.2(5)
C17 N2 C18 119.6(7)
C17 N2 Eu2 127.7(6)
C18 N2 Eu2 112.4(5)
C27 N3 C28 117.8(7)
C27 N3 Eu3 130.0(6)
C28 N3 Eu3 112.2(5)
C37 N4 C38 118.4(7)
C37 N4 Eu4 130.8(6)
C38 N4 Eu4 110.8(5)
C47 N5 C48 116.7(7)
C47 N5 Eu5 131.4(6)
C48 N5 Eu5 111.6(5)
C57 N6 C58 116.2(7)
C57 N6 Eu6 131.1(6)
C58 N6 Eu6 112.7(5)
O1 C1 C6 122.8(8)
O1 C1 C2 119.3(8)
C6 C1 C2 117.9(8)
C3 C2 C1 121.3(9)
C2 C3 C4 121.1(10)
C5 C4 C3 117.9(9)
C4 C5 C6 122.0(10)
C1 C6 C5 119.6(9)
C1 C6 C7 122.7(8)
C5 C6 C7 117.7(8)
N1 C7 C6 125.8(8)
N1 C8 C9 107.9(7)
O2 C9 C10 108.8(7)
O2 C9 C8 109.4(7)
C10 C9 C8 110.7(7)
O3 C10 C9 108.7(7)
O3 C10 Eu3 48.6(4)
C9 C10 Eu3 80.6(5)
O4 C11 C12 120.3(8)
O4 C11 C16 122.4(7)
C12 C11 C16 117.3(8)
C13 C12 C11 121.9(9)
C12 C13 C14 120.6(9)
C15 C14 C13 119.8(9)
C14 C15 C16 120.6(9)
C15 C16 C11 119.7(8)
C15 C16 C17 117.3(8)
C11 C16 C17 123.0(8)
N2 C17 C16 127.1(8)
N2 C18 C19 108.2(7)
O5 C19 C18 109.3(7)
O5 C19 C20 108.4(7)
C18 C19 C20 112.2(7)
O6 C20 C19 110.2(7)
O6 C20 Eu1 45.7(4)
C19 C20 Eu1 80.3(5)
O7 C21 C22 120.4(8)
O7 C21 C26 122.5(8)
C22 C21 C26 117.1(8)
C23 C22 C21 121.8(9)
C22 C23 C24 120.9(9)
C25 C24 C23 118.6(9)
C24 C25 C26 121.5(9)
C25 C26 C21 119.9(8)
C25 C26 C27 117.6(8)
C21 C26 C27 122.4(8)
N3 C27 C26 125.7(8)
N3 C28 C29 108.5(7)
O8 C29 C30 107.9(7)
O8 C29 C28 108.6(7)
C30 C29 C28 112.5(7)
O9 C30 C29 110.4(7)
O9 C30 Eu2 47.7(4)
C29 C30 Eu2 81.7(5)
O10 C31 C36 123.0(8)
O10 C31 C32 121.0(9)
C36 C31 C32 116.0(9)
C33 C32 C31 122.3(10)
C32 C33 C34 120.9(10)
C35 C34 C33 118.3(10)
C34 C35 C36 122.1(10)
C35 C36 C31 120.3(9)
C35 C36 C37 118.6(9)
C31 C36 C37 121.0(8)
N4 C37 C36 128.2(9)
N4 C38 C39 109.1(7)
O11 C39 C40 109.1(7)
O11 C39 C38 108.6(6)
C40 C39 C38 116.1(7)
O12 C40 C39 108.8(7)
O13 C41 C42 121.1(8)
O13 C41 C46 121.7(8)
C42 C41 C46 117.3(8)
C43 C42 C41 122.2(10)
C42 C43 C44 120.5(10)
C45 C44 C43 119.1(9)
C44 C45 C46 121.9(10)
C45 C46 C41 119.1(8)
C45 C46 C47 118.0(8)
C41 C46 C47 122.4(8)
N5 C47 C46 127.2(8)
N5 C48 C49 107.9(7)
O14 C49 C48 108.4(7)
O14 C49 C50 108.7(7)
C48 C49 C50 114.2(7)
O15 C50 C49 106.5(6)
O16 C51 C56 122.9(8)
O16 C51 C52 120.0(8)
C56 C51 C52 117.2(8)
C53 C52 C51 121.4(9)
C54 C53 C52 121.2(9)
C53 C54 C55 118.2(9)
C54 C55 C56 122.2(10)
C55 C56 C51 119.7(8)
C55 C56 C57 117.8(8)
C51 C56 C57 122.2(8)
N6 C57 C56 126.9(8)
N6 C58 C59 106.8(7)
O17 C59 C60 109.4(7)
O17 C59 C58 108.4(7)
C60 C59 C58 113.6(7)
O17 C59 Eu12 38.2(4)
C60 C59 Eu12 79.4(5)
C58 C59 Eu12 144.4(5)
O18 C60 C59 105.8(6)
O40 C61 O39 119.4(7)
O40 C61 C62 121.3(7)
O39 C61 C62 119.2(8)
O40 C61 Eu7 59.7(4)
O39 C61 Eu7 59.6(4)
C62 C61 Eu7 177.8(6)
O41 C63 O42 119.9(8)
O41 C63 C64 123.0(9)
O42 C63 C64 117.1(8)
O41 C63 Eu7 60.8(5)
O42 C63 Eu7 59.6(4)
C64 C63 Eu7 171.3(6)
O43 C65 O44 119.3(8)
O43 C65 C66 119.6(8)
O44 C65 C66 121.1(7)
O43 C65 Eu8 57.5(4)
O44 C65 Eu8 62.2(4)
C66 C65 Eu8 174.2(6)
O46 C67 O45 122.7(7)
O46 C67 C68 119.5(8)
O45 C67 C68 117.8(8)
O46 C67 Eu9 40.2(4)
O45 C67 Eu9 82.5(4)
C68 C67 Eu9 159.6(6)
O48 C69 O47 119.1(8)
O48 C69 C70 122.8(7)
O47 C69 C70 118.0(8)
O48 C69 Eu9 60.9(4)
O47 C69 Eu9 58.3(4)
C70 C69 Eu9 175.1(6)
O49 C71 O50 119.4(8)
O49 C71 C72 121.7(9)
O50 C71 C72 118.8(8)
O49 C71 Eu9 61.3(5)
O50 C71 Eu9 59.8(4)
C72 C71 Eu9 166.8(8)
O51 C73 O52 119.2(8)
O51 C73 C74 122.0(8)
O52 C73 C74 118.7(8)
O51 C73 Eu10 59.3(5)
O52 C73 Eu10 60.0(4)
C74 C73 Eu10 176.0(7)
O54 C75 O53 122.2(7)
O54 C75 C76 120.3(8)
O53 C75 C76 117.5(8)
O54 C75 Eu11 44.2(4)
O53 C75 Eu11 78.9(4)
C76 C75 Eu11 162.3(6)
O56 C77 O55 119.5(8)
O56 C77 C78 123.0(8)
O55 C77 C78 117.5(8)
O56 C77 Eu11 61.1(5)
O55 C77 Eu11 58.5(4)
C78 C77 Eu11 175.7(6)
O57 C79 O58 119.4(8)
O57 C79 C80 122.0(9)
O58 C79 C80 118.5(9)
O57 C79 Eu11 61.0(5)
O58 C79 Eu11 59.1(4)
C80 C79 Eu11 168.3(10)
O59 C81 O60 119.7(8)
O59 C81 C82 122.1(8)
O60 C81 C82 118.2(8)
O59 C81 Eu12 59.4(5)
O60 C81 Eu12 60.3(4)
C82 C81 Eu12 175.3(7)
O62 C83 O61 121.0(8)
O62 C83 C84 120.3(8)
O61 C83 C84 118.7(8)
O62 C83 Eu7 43.8(4)
O61 C83 Eu7 77.4(5)
C84 C83 Eu7 162.9(6)
C1 O1 Eu5 125.5(5)
C1 O1 Eu1 126.2(5)
Eu5 O1 Eu1 104.5(2)
C9 O2 Eu1 123.0(5)
C9 O2 Eu3 122.6(5)
Eu1 O2 Eu3 113.5(2)
C10 O3 Eu3 106.0(5)
C11 O4 Eu6 124.7(5)
C11 O4 Eu2 127.0(5)
Eu6 O4 Eu2 105.4(2)
C19 O5 Eu2 122.9(5)
C19 O5 Eu1 124.0(5)
Eu2 O5 Eu1 112.9(2)
C20 O6 Eu1 110.0(5)
C21 O7 Eu4 124.4(5)
C21 O7 Eu3 126.7(5)
Eu4 O7 Eu3 104.6(2)
C29 O8 Eu3 124.1(5)
C29 O8 Eu2 122.8(5)
Eu3 O8 Eu2 112.7(2)
C30 O9 Eu2 107.6(5)
C31 O10 Eu4 144.2(6)
C39 O11 Eu8 120.9(5)
C39 O11 Eu4 120.9(5)
Eu8 O11 Eu4 99.55(19)
C39 O11 Mo2 113.4(5)
Eu8 O11 Mo2 96.93(19)
Eu4 O11 Mo2 100.8(2)
C40 O12 Eu8 111.9(4)
C41 O13 Eu5 145.6(6)
C49 O14 Eu10 120.2(5)
C49 O14 Eu5 120.6(5)
Eu10 O14 Eu5 101.8(2)
C50 O15 Eu10 115.7(5)
C51 O16 Eu6 142.8(5)
C59 O17 Eu12 119.5(5)
C59 O17 Eu6 120.4(4)
Eu12 O17 Eu6 102.0(2)
C60 O18 Eu12 116.2(5)
Mo1 O19 Eu1 139.9(3)
Mo1 O19 Eu5 134.0(3)
Eu1 O19 Eu5 85.80(16)
Mo1 O20 Eu11 139.4(3)
Mo1 O20 Eu12 118.1(2)
Eu11 O20 Eu12 102.5(2)
Mo1 O21 Eu2 135.4(3)
Mo1 O21 Eu6 122.7(3)
Eu2 O21 Eu6 101.72(19)
Mo2 O23 Eu2 140.0(3)
Mo2 O23 Eu6 134.0(3)
Eu2 O23 Eu6 85.97(16)
Mo2 O24 Eu7 140.2(3)
Mo2 O24 Eu8 117.3(3)
Eu7 O24 Eu8 102.5(2)
Mo2 O25 Eu3 135.8(3)
Mo2 O25 Eu4 122.2(3)
Eu3 O25 Eu4 101.8(2)
Mo3 O27 Eu3 141.6(3)
Mo3 O27 Eu4 133.7(3)
Eu3 O27 Eu4 84.73(15)
Mo3 O28 Eu9 139.2(3)
Mo3 O28 Eu10 117.6(2)
Eu9 O28 Eu10 103.1(2)
Mo3 O29 Eu1 135.1(3)
Mo3 O29 Eu5 123.6(3)
Eu1 O29 Eu5 101.3(2)
Mo4 O31 Eu7 120.5(3)
Mo4 O31 Eu8 121.1(3)
Eu7 O31 Eu8 93.40(17)
Mo4 O32 Eu9 122.2(3)
Mo4 O32 Eu10 120.5(3)
Eu9 O32 Eu10 94.60(18)
Mo4 O33 Eu11 123.2(3)
Mo4 O33 Eu12 122.0(3)
Eu11 O33 Eu12 93.71(18)
Eu3 O35 Eu2 107.5(2)
Eu3 O35 Eu1 107.9(2)
Eu2 O35 Eu1 106.9(2)
Eu8 O36 Eu9 110.2(2)
Eu8 O36 Eu4 98.64(18)
Eu9 O36 Eu4 107.8(2)
Eu10 O37 Eu11 109.4(2)
Eu10 O37 Eu5 98.76(19)
Eu11 O37 Eu5 106.9(2)
Eu12 O38 Eu7 107.7(2)
Eu12 O38 Eu6 98.9(2)
Eu7 O38 Eu6 108.09(19)
C61 O39 Eu6 157.0(5)
C61 O39 Eu7 93.7(5)
Eu6 O39 Eu7 106.5(2)
C61 O40 Eu7 94.2(5)
C63 O41 Eu7 94.1(5)
C63 O42 Eu8 158.2(6)
C63 O42 Eu7 93.7(5)
Eu8 O42 Eu7 100.7(2)
C65 O43 Eu8 97.2(5)
C65 O44 Eu9 140.1(5)
C65 O44 Eu8 92.3(5)
Eu9 O44 Eu8 101.9(2)
C67 O45 Eu8 135.8(5)
C67 O45 Eu4 120.7(5)
Eu8 O45 Eu4 92.96(19)
C67 O46 Eu9 120.4(5)
C69 O47 Eu4 152.9(5)
C69 O47 Eu9 94.8(5)
Eu4 O47 Eu9 109.1(2)
C69 O48 Eu9 93.1(5)
C71 O49 Eu9 93.4(5)
C71 O50 Eu10 161.8(6)
C71 O50 Eu9 94.2(5)
Eu10 O50 Eu9 100.6(2)
C73 O51 Eu10 95.8(5)
C73 O52 Eu11 144.2(5)
C73 O52 Eu10 93.7(5)
Eu11 O52 Eu10 103.8(2)
C75 O53 Eu10 139.4(5)
C75 O53 Eu5 121.1(5)
Eu10 O53 Eu5 92.96(19)
C75 O54 Eu11 115.2(5)
C77 O55 Eu5 152.8(5)
C77 O55 Eu11 94.5(5)
Eu5 O55 Eu11 109.3(2)
C77 O56 Eu11 93.4(5)
C79 O57 Eu11 93.4(5)
C79 O58 Eu12 156.6(6)
C79 O58 Eu11 95.0(5)
Eu12 O58 Eu11 101.3(2)
C81 O59 Eu12 95.1(5)
C81 O60 Eu7 145.5(5)
C81 O60 Eu12 93.6(5)
Eu7 O60 Eu12 103.3(2)
C83 O61 Eu12 136.6(5)
C83 O61 Eu6 124.9(5)
Eu12 O61 Eu6 93.14(19)
C83 O62 Eu7 115.6(5)

loop_
_geom_bond_atom_site_label_1
_geom_bond_atom_site_label_2
_geom_bond_distance
Eu1 O2 2.299(6)
Eu1 O5 2.339(5)
Eu1 O29 2.360(6)
Eu1 O35 2.403(5)
Eu1 O1 2.409(5)
Eu1 O19 2.429(6)
Eu1 O6 2.468(6)
Eu1 N1 2.576(7)
Eu1 C20 3.242(10)
Eu1 Eu5 3.7625(6)
Eu1 Eu2 3.8580(5)
Eu1 Mo3 3.8583(8)
Eu2 O5 2.290(5)
Eu2 O21 2.346(6)
Eu2 O8 2.352(5)
Eu2 O4 2.397(5)
Eu2 O35 2.401(5)
Eu2 O23 2.467(6)
Eu2 O9 2.474(6)
Eu2 N2 2.589(7)
Eu2 C30 3.190(9)
Eu2 Eu6 3.7704(6)
Eu2 Mo1 3.8502(8)
Eu3 O8 2.294(5)
Eu3 O2 2.339(5)
Eu3 O25 2.354(5)
Eu3 O35 2.395(5)
Eu3 O7 2.416(6)
Eu3 O27 2.444(6)
Eu3 O3 2.502(6)
Eu3 N3 2.607(7)
Eu3 C10 3.207(9)
Eu3 Eu4 3.7721(6)
Eu4 O10 2.254(6)
Eu4 O7 2.352(6)
Eu4 O47 2.413(6)
Eu4 O11 2.438(5)
Eu4 O36 2.470(6)
Eu4 O25 2.506(5)
Eu4 N4 2.552(7)
Eu4 O45 2.567(6)
Eu4 O27 3.106(5)
Eu4 Eu8 3.6576(6)
Eu4 Mo2 3.7966(8)
Eu5 O13 2.263(5)
Eu5 O1 2.348(6)
Eu5 O55 2.408(6)
Eu5 O14 2.427(5)
Eu5 O37 2.498(5)
Eu5 O29 2.504(5)
Eu5 N5 2.541(7)
Eu5 O53 2.561(6)
Eu5 O19 3.056(5)
Eu5 Eu10 3.6826(6)
Eu5 Mo3 3.8149(8)
Eu6 O16 2.262(5)
Eu6 O4 2.344(6)
Eu6 O17 2.423(5)
Eu6 O39 2.455(5)
Eu6 O38 2.482(5)
Eu6 O21 2.513(5)
Eu6 N6 2.525(7)
Eu6 O61 2.562(6)
Eu6 O23 3.030(6)
Eu6 Eu12 3.6876(6)
Eu6 Mo1 3.8071(8)
Eu7 O60 2.374(6)
Eu7 O24 2.377(6)
Eu7 O38 2.384(5)
Eu7 O62 2.453(6)
Eu7 O39 2.460(6)
Eu7 O40 2.464(5)
Eu7 O42 2.486(6)
Eu7 O41 2.516(6)
Eu7 O31 2.518(5)
Eu7 C61 2.845(8)
Eu7 C63 2.875(9)
Eu7 C83 3.197(9)
Eu8 O42 2.348(6)
Eu8 O11 2.352(6)
Eu8 O36 2.352(5)
Eu8 O24 2.396(6)
Eu8 O45 2.476(6)
Eu8 O43 2.481(6)
Eu8 O12 2.487(5)
Eu8 O44 2.584(6)
Eu8 O31 2.596(5)
Eu8 C65 2.920(8)
Eu8 Mo2 3.6235(8)
Eu9 O28 2.363(6)
Eu9 O36 2.403(5)
Eu9 O47 2.421(6)
Eu9 O44 2.436(6)
Eu9 O46 2.439(6)
Eu9 O48 2.481(6)
Eu9 O50 2.501(5)
Eu9 O32 2.520(5)
Eu9 O49 2.537(6)
Eu9 C69 2.836(9)
Eu9 C71 2.886(9)
Eu9 C67 3.259(8)
Eu10 O14 2.316(6)
Eu10 O37 2.353(5)
Eu10 O50 2.371(6)
Eu10 O28 2.424(5)
Eu10 O15 2.447(6)
Eu10 O53 2.518(6)
Eu10 O51 2.518(7)
Eu10 O52 2.531(6)
Eu10 O32 2.582(5)
Eu10 C73 2.915(9)
Eu10 Mo3 3.6480(8)
Eu11 O20 2.373(5)
Eu11 O52 2.401(6)
Eu11 O37 2.406(5)
Eu11 O55 2.422(6)
Eu11 O54 2.469(6)
Eu11 O58 2.471(6)
Eu11 O56 2.483(6)
Eu11 O33 2.494(5)
Eu11 O57 2.515(7)
Eu11 C77 2.832(9)
Eu11 C79 2.870(9)
Eu11 C75 3.208(8)
Eu12 O17 2.322(6)
Eu12 O58 2.349(5)
Eu12 O38 2.369(5)
Eu12 O20 2.408(5)
Eu12 O18 2.428(6)
Eu12 O59 2.500(7)
Eu12 O61 2.516(5)
Eu12 O60 2.518(6)
Eu12 O33 2.617(5)
Eu12 C81 2.892(9)
Eu12 C59 3.269(9)
Eu12 Mo1 3.6426(8)
Mo1 O22 1.705(6)
Mo1 O19 1.761(5)
Mo1 O21 1.808(5)
Mo1 O20 1.824(6)
Mo2 O26 1.716(5)
Mo2 O23 1.755(6)
Mo2 O25 1.815(5)
Mo2 O24 1.833(6)
Mo2 O11 2.488(6)
Mo3 O30 1.711(5)
Mo3 O27 1.758(5)
Mo3 O29 1.809(5)
Mo3 O28 1.825(6)
Mo4 O34 1.742(6)
Mo4 O33 1.773(5)
Mo4 O32 1.778(5)
Mo4 O31 1.789(5)
N1 C7 1.274(11)
N1 C8 1.462(11)
N2 C17 1.270(10)
N2 C18 1.469(11)
N3 C27 1.263(11)
N3 C28 1.458(11)
N4 C37 1.258(12)
N4 C38 1.472(11)
N5 C47 1.276(11)
N5 C48 1.480(11)
N6 C57 1.276(11)
N6 C58 1.480(10)
C1 O1 1.334(10)
C1 C6 1.395(13)
C1 C2 1.412(13)
C2 C3 1.370(13)
C3 C4 1.402(15)
C4 C5 1.372(15)
C5 C6 1.407(13)
C6 C7 1.457(13)
C8 C9 1.523(12)
C9 O2 1.407(10)
C9 C10 1.519(12)
C10 O3 1.431(11)
C11 O4 1.343(10)
C11 C12 1.399(12)
C11 C16 1.417(12)
C12 C13 1.362(13)
C13 C14 1.380(14)
C14 C15 1.372(13)
C15 C16 1.401(12)
C16 C17 1.449(12)
C18 C19 1.509(12)
C19 O5 1.411(10)
C19 C20 1.518(12)
C20 O6 1.423(10)
C21 O7 1.347(10)
C21 C22 1.397(12)
C21 C26 1.401(12)
C22 C23 1.361(13)
C23 C24 1.383(14)
C24 C25 1.364(14)
C25 C26 1.396(13)
C26 C27 1.486(12)
C28 C29 1.510(11)
C29 O8 1.401(10)
C29 C30 1.510(12)
C30 O9 1.400(10)
C31 O10 1.293(11)
C31 C36 1.417(13)
C31 C32 1.423(13)
C32 C33 1.348(15)
C33 C34 1.406(17)
C34 C35 1.361(15)
C35 C36 1.391(13)
C36 C37 1.446(13)
C38 C39 1.506(12)
C39 O11 1.416(9)
C39 C40 1.494(12)
C40 O12 1.438(10)
C41 O13 1.289(10)
C41 C42 1.394(13)
C41 C46 1.429(12)
C42 C43 1.377(14)
C43 C44 1.382(16)
C44 C45 1.373(15)
C45 C46 1.400(12)
C46 C47 1.448(13)
C48 C49 1.510(13)
C49 O14 1.431(9)
C49 C50 1.513(12)
C50 O15 1.437(11)
C51 O16 1.314(10)
C51 C56 1.405(12)
C51 C52 1.408(12)
C52 C53 1.385(13)
C53 C54 1.371(15)
C54 C55 1.378(14)
C55 C56 1.401(13)
C56 C57 1.456(12)
C58 C59 1.523(13)
C59 O17 1.426(9)
C59 C60 1.498(12)
C60 O18 1.454(11)
C61 O40 1.252(10)
C61 O39 1.279(10)
C61 C62 1.483(12)
C63 O41 1.226(11)
C63 O42 1.294(11)
C63 C64 1.497(13)
C65 O43 1.258(10)
C65 O44 1.262(10)
C65 C66 1.488(12)
C67 O46 1.254(10)
C67 O45 1.282(10)
C67 C68 1.500(12)
C69 O48 1.246(11)
C69 O47 1.288(9)
C69 C70 1.499(12)
C71 O49 1.235(10)
C71 O50 1.271(11)
C71 C72 1.488(12)
C73 O51 1.237(11)
C73 O52 1.292(10)
C73 C74 1.488(13)
C75 O54 1.251(10)
C75 O53 1.286(10)
C75 C76 1.496(11)
C77 O56 1.226(11)
C77 O55 1.292(10)
C77 C78 1.493(13)
C79 O57 1.242(11)
C79 O58 1.260(11)
C79 C80 1.469(14)
C81 O59 1.250(11)
C81 O60 1.274(10)
C81 C82 1.488(13)
C83 O62 1.249(10)
C83 O61 1.284(10)
C83 C84 1.495(13)
C85 O63 1.368(16)
C86 O64 1.408(13)
C87 O65 1.358(16)
C88 O66 1.422(11)
C89 O67 1.44(2)
C90 O68 1.30(2)
C91 O69 1.52(2)
C92 O70 1.475(18)
C93 O71 1.455(19)
C94 O72 1.436(17)
C95 O73 1.404(17)
C96 O74 1.41(2)

loop_
_platon_squeeze_void_nr
_platon_squeeze_void_average_x
_platon_squeeze_void_average_y
_platon_squeeze_void_average_z
_platon_squeeze_void_volume
_platon_squeeze_void_count_electrons
_platon_squeeze_void_content
1 0.474 0.163 0.348 309 56 ' '
2 0.675 0.115 0.733 14 2 ' '
3 0.368 0.209 0.072 11 2 ' '
4 0.860 0.219 0.947 22 4 ' '
5 0.065 0.233 0.667 8 1 ' '
6 0.474 0.336 0.848 309 55 ' '
7 0.065 0.267 0.167 8 1 ' '
8 0.860 0.281 0.447 22 4 ' '
9 0.368 0.291 0.572 11 2 ' '
10 0.675 0.385 0.233 14 2 ' '
11 0.526 0.663 0.152 308 55 ' '
12 0.325 0.615 0.767 14 2 ' '
13 0.632 0.709 0.428 11 2 ' '
14 0.140 0.719 0.553 22 4 ' '
15 0.935 0.733 0.833 8 1 ' '
16 0.526 0.836 0.652 308 55 ' '
17 0.140 0.781 0.053 22 4 ' '
18 0.935 0.767 0.333 8 1 ' '
19 0.632 0.791 0.928 11 2 ' '
20 0.325 0.885 0.267 14 2 ' '
